data_4347436
loop_
_publ_author_name
'Okano, Yuka'
'Ohara, Hiroki'
'Kobayashi, Atsushi'
'Yoshida, Masaki'
'Kato, Masako'

_publ_section_title
;
 Systematic Introduction of Aromatic Rings to Diphosphine Ligands for
 Emission Color Tuning of Dinuclear Copper(I) Iodide Complexes.
;
_journal_issue 11
_journal_name_full 'Inorganic chemistry'
_journal_page_first 5227
_journal_page_last 5236
_journal_paper_doi 10.1021/acs.inorgchem.6b00161
_journal_volume 55
_journal_year 2016
_chemical_absolute_configuration 'CHOOSE rm ad rmad syn or unk'
_chemical_formula_moiety 'C60 H48 Cu2 I2 P4'
_chemical_formula_sum 'C60 H48 Cu2 I2 P4'
_chemical_formula_weight 1273.84
_space_group_crystal_system monoclinic
_space_group_IT_number 4
_space_group_name_Hall 'P 2yb'
_space_group_name_H-M_alt 'P 1 21 1'
_atom_sites_solution_hydrogens geom
_atom_sites_solution_primary direct
_atom_sites_solution_secondary difmap
_cell_angle_alpha 90.0000
_cell_angle_beta 98.401(2)
_cell_angle_gamma 90.0000
_cell_formula_units_Z 4
_cell_length_a 11.506(2)
_cell_length_b 19.009(3)
_cell_length_c 23.954(5)
_cell_measurement_reflns_used 15019
_cell_measurement_temperature 100
_cell_measurement_theta_max 27.50
_cell_measurement_theta_min 3.10
_cell_volume 5182.9(16)
_computing_cell_refinement 'CrystalClear-SM Expert 2.0 r16'
_computing_data_collection 'CrystalClear-SM Expert 2.0 r16 (Rigaku, 2013)'
_computing_data_reduction 'CrystalClear-SM Expert 2.0 r16'
_computing_molecular_graphics 'CrystalStructure 4.1'
_computing_publication_material 'CrystalStructure 4.1 (Rigaku, 2014)'
_computing_structure_refinement 'SHELXL2013 (Sheldrick, 2008)'
_computing_structure_solution 'SHELXS2013 (Sheldrick, 2008)'
_diffrn_ambient_temperature 100
_diffrn_detector_area_resol_mean 7.314
_diffrn_measured_fraction_theta_full 0.992
_diffrn_measured_fraction_theta_max 0.990
_diffrn_measurement_device_type 'Rigaku Mercury70'
_diffrn_measurement_method \w
_diffrn_radiation_type 'Mo K\a'
_diffrn_radiation_wavelength 0.71075
_diffrn_reflns_av_R_equivalents 0.0426
_diffrn_reflns_Laue_measured_fraction_full 0.992
_diffrn_reflns_Laue_measured_fraction_max 0.990
_diffrn_reflns_limit_h_max 14
_diffrn_reflns_limit_h_min -9
_diffrn_reflns_limit_k_max 19
_diffrn_reflns_limit_k_min -24
_diffrn_reflns_limit_l_max 24
_diffrn_reflns_limit_l_min -31
_diffrn_reflns_number 41317
_diffrn_reflns_point_group_measured_fraction_full 0.937
_diffrn_reflns_point_group_measured_fraction_max 0.909
_diffrn_reflns_theta_full 25.242
_diffrn_reflns_theta_max 27.486
_diffrn_reflns_theta_min 3.107
_diffrn_standards_number 0
_exptl_absorpt_coefficient_mu 2.175
_exptl_absorpt_correction_T_max 0.647
_exptl_absorpt_correction_T_min 0.490
_exptl_absorpt_correction_type numerical
_exptl_absorpt_process_details 'NUMABS (Rigaku, 1999)'
_exptl_crystal_colour green
_exptl_crystal_density_diffrn 1.632
_exptl_crystal_density_method 'not measured'
_exptl_crystal_description platelet
_exptl_crystal_F_000 2528.00
_exptl_crystal_size_max 0.200
_exptl_crystal_size_mid 0.200
_exptl_crystal_size_min 0.200
_refine_diff_density_max 1.61
_refine_diff_density_min -1.51
_refine_ls_abs_structure_details
;
 Flack x determined using 6743 quotients [(I+)-(I-)]/[(I+)+(I-)]
 (Parsons and Flack (2004), Acta Cryst. A60, s61).
;
_refine_ls_abs_structure_Flack -0.024(8)
_refine_ls_extinction_method none
_refine_ls_goodness_of_fit_ref 1.109
_refine_ls_hydrogen_treatment constr
_refine_ls_number_parameters 1225
_refine_ls_number_reflns 21622
_refine_ls_number_restraints 1
_refine_ls_R_factor_all 0.0607
_refine_ls_R_factor_gt 0.0472
_refine_ls_shift/su_max 0.001
_refine_ls_structure_factor_coef Fsqd
_refine_ls_weighting_details 'w = 1/[\s^2^(Fo^2^)+(0.0222P)^2^+6.8449P] where P=(Fo^2^+2Fc^2^)/3'
_refine_ls_weighting_scheme calc
_refine_ls_wR_factor_gt 0.0867
_refine_ls_wR_factor_ref 0.0966
_reflns_number_gt 18286
_reflns_number_total 21622
_reflns_threshold_expression F^2^>2.0\s(F^2^)
_cod_data_source_file ic6b00161_si_002.cif
_cod_data_source_block Cu-bz
_cod_database_code 4347436

loop_
_symmetry_equiv_pos_site_id
_space_group_symop_operation_xyz
1 +X,+Y,+Z
2 -X,1/2+Y,-Z

loop_
_atom_site_label
_atom_site_type_symbol
_atom_site_fract_x
_atom_site_fract_y
_atom_site_fract_z
_atom_site_U_iso_or_equiv
_atom_site_adp_type
_atom_site_occupancy
_atom_site_site_symmetry_multiplicity
_atom_site_calc_flag
_atom_site_refinement_flags
I1 I 0.91829(5) 0.99758(3) 0.98782(3) 0.01894(14) Uani 1 2 d .
I2 I 0.62859(5) 0.97694(3) 1.08362(3) 0.01818(14) Uani 1 2 d .
I1' I 0.88923(6) 1.04494(3) 0.48833(3) 0.02162(15) Uani 1 2 d .
I2' I 0.61001(5) 1.00874(3) 0.58950(3) 0.01712(14) Uani 1 2 d .
Cu1 Cu 0.85960(10) 0.97717(6) 1.08690(5) 0.0165(2) Uani 1 2 d .
Cu2 Cu 0.70243(10) 0.94795(6) 0.98803(5) 0.0160(2) Uani 1 2 d .
Cu1' Cu 0.83882(10) 1.01958(5) 0.58741(5) 0.0161(2) Uani 1 2 d .
Cu2' Cu 0.67850(9) 0.98627(5) 0.49115(5) 0.0148(2) Uani 1 2 d .
P1 P 0.9420(2) 0.88485(13) 1.13849(11) 0.0175(5) Uani 1 2 d .
P2 P 0.9356(2) 1.04668(13) 1.16061(11) 0.0183(5) Uani 1 2 d .
P3 P 0.5876(2) 0.98377(13) 0.90796(10) 0.0150(5) Uani 1 2 d .
P4 P 0.7041(2) 0.83849(12) 0.95047(11) 0.0161(5) Uani 1 2 d .
P1' P 0.9340(2) 0.93725(12) 0.64518(11) 0.0158(5) Uani 1 2 d .
P2' P 0.8978(2) 1.09904(12) 0.65675(11) 0.0159(5) Uani 1 2 d .
P3' P 0.5697(2) 1.02276(12) 0.40941(11) 0.0162(5) Uani 1 2 d .
P4' P 0.6747(2) 0.87476(11) 0.45621(11) 0.0140(5) Uani 1 2 d .
C1 C 1.1006(10) 0.8766(5) 1.1369(5) 0.026(2) Uani 1 2 d .
C2 C 1.1835(9) 0.8835(5) 1.1848(5) 0.028(3) Uani 1 2 d .
C3 C 1.3022(9) 0.8870(5) 1.1785(6) 0.033(3) Uani 1 2 d .
C4 C 1.3368(10) 0.8816(6) 1.1263(6) 0.038(3) Uani 1 2 d .
C5 C 1.2559(10) 0.8748(6) 1.0796(6) 0.037(3) Uani 1 2 d .
C6 C 1.1344(11) 0.8718(6) 1.0833(5) 0.034(3) Uani 1 2 d .
C7 C 0.8835(9) 0.7962(5) 1.1359(5) 0.021(2) Uani 1 2 d .
C8 C 0.9514(11) 0.7342(5) 1.1406(5) 0.030(3) Uani 1 2 d .
C9 C 0.8961(11) 0.6694(5) 1.1359(5) 0.034(3) Uani 1 2 d .
C10 C 0.7780(12) 0.6634(5) 1.1271(5) 0.033(3) Uani 1 2 d .
C11 C 0.7093(10) 0.7235(5) 1.1226(5) 0.030(3) Uani 1 2 d .
C12 C 0.7617(10) 0.7892(5) 1.1266(5) 0.029(3) Uani 1 2 d .
C13 C 0.9237(7) 0.9880(5) 1.2202(4) 0.0144(18) Uani 1 2 d .
C14 C 0.9103(8) 1.0104(5) 1.2744(4) 0.019(2) Uani 1 2 d .
C15 C 0.9082(8) 0.9632(5) 1.3180(4) 0.018(2) Uani 1 2 d .
C16 C 0.9231(9) 0.8922(5) 1.3088(4) 0.022(2) Uani 1 2 d .
C17 C 0.9339(9) 0.8675(5) 1.2550(5) 0.023(2) Uani 1 2 d .
C18 C 0.9345(8) 0.9151(5) 1.2105(4) 0.017(2) Uani 1 2 d .
C19 C 1.0933(9) 1.0663(5) 1.1693(5) 0.022(2) Uani 1 2 d .
C20 C 1.1547(10) 1.0874(6) 1.2197(5) 0.028(2) Uani 1 2 d .
C21 C 1.2761(10) 1.1003(6) 1.2246(6) 0.038(3) Uani 1 2 d .
C22 C 1.3340(10) 1.0897(6) 1.1784(5) 0.029(3) Uani 1 2 d .
C23 C 1.2728(10) 1.0690(6) 1.1282(5) 0.032(3) Uani 1 2 d .
C24 C 1.1514(9) 1.0570(5) 1.1224(5) 0.025(2) Uani 1 2 d .
C25 C 0.8689(10) 1.1271(5) 1.1799(5) 0.026(2) Uani 1 2 d .
C26 C 0.7527(11) 1.1271(6) 1.1902(5) 0.034(3) Uani 1 2 d .
C27 C 0.6944(12) 1.1881(6) 1.2003(6) 0.045(3) Uani 1 2 d .
C28 C 0.7524(12) 1.2522(6) 1.1985(5) 0.040(3) Uani 1 2 d .
C29 C 0.8650(12) 1.2542(6) 1.1878(6) 0.046(4) Uani 1 2 d .
C30 C 0.9250(11) 1.1922(6) 1.1787(6) 0.038(3) Uani 1 2 d .
C31 C 0.5958(8) 1.0702(5) 0.8755(4) 0.016(2) Uani 1 2 d .
C32 C 0.6898(9) 1.1136(5) 0.8964(4) 0.021(2) Uani 1 2 d .
C33 C 0.7048(9) 1.1784(5) 0.8732(5) 0.024(2) Uani 1 2 d .
C34 C 0.6271(11) 1.2018(5) 0.8295(5) 0.031(3) Uani 1 2 d .
C35 C 0.5302(9) 1.1607(5) 0.8080(5) 0.026(2) Uani 1 2 d .
C36 C 0.5145(9) 1.0946(5) 0.8317(5) 0.026(2) Uani 1 2 d .
C37 C 0.4302(8) 0.9723(5) 0.9084(4) 0.019(2) Uani 1 2 d .
C38 C 0.3819(9) 1.0044(6) 0.9514(5) 0.027(2) Uani 1 2 d .
C39 C 0.2620(9) 0.9985(5) 0.9542(4) 0.026(2) Uani 1 2 d .
C40 C 0.1910(11) 0.9624(7) 0.9139(7) 0.049(4) Uani 1 2 d .
C41 C 0.2373(11) 0.9314(8) 0.8700(8) 0.070(6) Uani 1 2 d .
C42 C 0.3577(11) 0.9361(7) 0.8679(7) 0.057(5) Uani 1 2 d .
C43 C 0.6779(8) 0.8564(5) 0.8745(4) 0.015(2) Uani 1 2 d .
C44 C 0.7100(9) 0.8087(5) 0.8343(4) 0.018(2) Uani 1 2 d .
C45 C 0.6867(9) 0.8227(5) 0.7769(4) 0.022(2) Uani 1 2 d .
C46 C 0.6341(9) 0.8844(5) 0.7584(5) 0.023(2) Uani 1 2 d .
C47 C 0.6037(9) 0.9333(5) 0.7971(4) 0.020(2) Uani 1 2 d .
C48 C 0.6258(8) 0.9208(5) 0.8550(5) 0.020(2) Uani 1 2 d .
C49 C 0.8342(9) 0.7821(5) 0.9593(4) 0.018(2) Uani 1 2 d .
C50 C 0.8376(10) 0.7190(5) 0.9887(5) 0.025(2) Uani 1 2 d .
C51 C 0.9410(10) 0.6808(6) 0.9971(5) 0.031(3) Uani 1 2 d .
C52 C 1.0399(10) 0.7044(6) 0.9777(5) 0.032(3) Uani 1 2 d .
C53 C 1.0400(10) 0.7683(6) 0.9506(5) 0.034(3) Uani 1 2 d .
C54 C 0.9364(9) 0.8076(5) 0.9411(5) 0.024(2) Uani 1 2 d .
C55 C 0.5847(9) 0.7780(5) 0.9591(4) 0.020(2) Uani 1 2 d .
C56 C 0.5135(10) 0.7918(6) 0.9983(6) 0.035(3) Uani 1 2 d .
C57 C 0.4221(12) 0.7457(7) 1.0058(7) 0.053(4) Uani 1 2 d .
C58 C 0.4062(10) 0.6857(6) 0.9750(6) 0.036(3) Uani 1 2 d .
C59 C 0.4751(12) 0.6714(6) 0.9344(5) 0.038(3) Uani 1 2 d .
C60 C 0.5644(12) 0.7176(6) 0.9255(5) 0.040(3) Uani 1 2 d .
C1' C 1.0942(9) 0.9348(5) 0.6484(5) 0.019(2) Uani 1 2 d .
C2' C 1.1708(9) 0.9450(6) 0.6977(5) 0.031(3) Uani 1 2 d .
C3' C 1.2910(9) 0.9458(6) 0.6960(6) 0.037(3) Uani 1 2 d .
C4' C 1.3329(10) 0.9359(6) 0.6457(6) 0.038(3) Uani 1 2 d .
C5' C 1.2577(11) 0.9272(6) 0.5956(6) 0.039(3) Uani 1 2 d .
C6' C 1.1359(10) 0.9261(5) 0.5970(5) 0.031(3) Uani 1 2 d .
C7' C 0.8929(8) 0.8442(5) 0.6474(5) 0.020(2) Uani 1 2 d .
C8' C 0.9691(10) 0.7922(5) 0.6707(5) 0.030(3) Uani 1 2 d .
C9' C 0.9317(10) 0.7222(5) 0.6694(5) 0.031(3) Uani 1 2 d .
C10' C 0.8191(10) 0.7048(5) 0.6454(5) 0.030(3) Uani 1 2 d .
C11' C 0.7435(10) 0.7561(5) 0.6216(5) 0.027(2) Uani 1 2 d .
C12' C 0.7804(9) 0.8260(5) 0.6227(4) 0.022(2) Uani 1 2 d .
C13' C 0.8952(8) 1.0447(5) 0.7196(4) 0.018(2) Uani 1 2 d .
C14' C 0.8792(9) 1.0725(5) 0.7721(5) 0.019(2) Uani 1 2 d .
C15' C 0.8840(9) 1.0294(5) 0.8191(5) 0.025(2) Uani 1 2 d .
C16' C 0.9043(9) 0.9582(5) 0.8139(4) 0.021(2) Uani 1 2 d .
C17' C 0.9192(8) 0.9290(5) 0.7622(4) 0.019(2) Uani 1 2 d .
C18' C 0.9142(8) 0.9721(5) 0.7148(4) 0.018(2) Uani 1 2 d .
C19' C 1.0532(9) 1.1250(5) 0.6644(4) 0.019(2) Uani 1 2 d .
C20' C 1.1117(10) 1.1515(5) 0.7142(5) 0.026(2) Uani 1 2 d .
C21' C 1.2314(10) 1.1636(6) 0.7208(5) 0.032(3) Uani 1 2 d .
C22' C 1.2919(10) 1.1488(5) 0.6765(5) 0.029(3) Uani 1 2 d .
C23' C 1.2352(10) 1.1228(5) 0.6266(5) 0.027(2) Uani 1 2 d .
C24' C 1.1145(9) 1.1110(5) 0.6201(5) 0.023(2) Uani 1 2 d .
C25' C 0.8187(9) 1.1792(5) 0.6684(5) 0.021(2) Uani 1 2 d .
C26' C 0.7087(9) 1.1770(5) 0.6860(5) 0.022(2) Uani 1 2 d .
C27' C 0.6427(9) 1.2378(5) 0.6868(5) 0.024(2) Uani 1 2 d .
C28' C 0.6834(9) 1.3012(5) 0.6704(5) 0.026(2) Uani 1 2 d .
C29' C 0.7925(10) 1.3044(5) 0.6526(5) 0.028(3) Uani 1 2 d .
C30' C 0.8604(9) 1.2440(5) 0.6517(5) 0.024(2) Uani 1 2 d .
C31' C 0.5937(9) 1.1051(5) 0.3739(4) 0.020(2) Uani 1 2 d .
C32' C 0.7077(10) 1.1236(5) 0.3655(5) 0.029(3) Uani 1 2 d .
C33' C 0.7343(11) 1.1880(6) 0.3452(6) 0.040(3) Uani 1 2 d .
C34' C 0.6454(12) 1.2372(6) 0.3314(6) 0.039(3) Uani 1 2 d .
C35' C 0.5314(11) 1.2208(6) 0.3375(5) 0.037(3) Uani 1 2 d .
C36' C 0.5062(10) 1.1554(5) 0.3592(5) 0.026(2) Uani 1 2 d .
C37' C 0.4105(8) 1.0187(5) 0.4068(4) 0.016(2) Uani 1 2 d .
C38' C 0.3635(9) 1.0364(6) 0.4551(5) 0.028(2) Uani 1 2 d .
C39' C 0.2440(10) 1.0352(6) 0.4563(5) 0.033(3) Uani 1 2 d .
C40' C 0.1697(8) 1.0144(5) 0.4089(5) 0.022(2) Uani 1 2 d .
C41' C 0.2124(8) 0.9963(5) 0.3607(5) 0.024(2) Uani 1 2 d .
C42' C 0.3343(8) 0.9984(5) 0.3595(4) 0.021(2) Uani 1 2 d .
C43' C 0.6452(8) 0.8899(5) 0.3796(4) 0.0136(19) Uani 1 2 d .
C44' C 0.6679(8) 0.8386(5) 0.3401(4) 0.018(2) Uani 1 2 d .
C45' C 0.6462(9) 0.8512(5) 0.2836(4) 0.021(2) Uani 1 2 d .
C46' C 0.6062(9) 0.9159(5) 0.2634(4) 0.020(2) Uani 1 2 d .
C47' C 0.5835(8) 0.9675(5) 0.3007(4) 0.022(2) Uani 1 2 d .
C48' C 0.6020(8) 0.9561(5) 0.3586(5) 0.020(2) Uani 1 2 d .
C49' C 0.8075(9) 0.8212(5) 0.4667(4) 0.017(2) Uani 1 2 d .
C50' C 0.8149(9) 0.7548(5) 0.4918(5) 0.023(2) Uani 1 2 d .
C51' C 0.9241(10) 0.7218(6) 0.5047(5) 0.032(3) Uani 1 2 d .
C52' C 1.0244(9) 0.7518(6) 0.4916(5) 0.030(3) Uani 1 2 d .
C53' C 1.0181(10) 0.8176(5) 0.4659(5) 0.030(3) Uani 1 2 d .
C54' C 0.9104(9) 0.8520(5) 0.4542(5) 0.022(2) Uani 1 2 d .
C55' C 0.5586(8) 0.8146(4) 0.4698(4) 0.015(2) Uani 1 2 d .
C56' C 0.4869(10) 0.8330(5) 0.5093(5) 0.029(3) Uani 1 2 d .
C57' C 0.3980(11) 0.7867(6) 0.5218(6) 0.040(3) Uani 1 2 d .
C58' C 0.3823(10) 0.7238(5) 0.4942(5) 0.032(3) Uani 1 2 d .
C59' C 0.4503(10) 0.7053(5) 0.4540(5) 0.027(3) Uani 1 2 d .
C60' C 0.5384(9) 0.7504(5) 0.4415(5) 0.027(3) Uani 1 2 d .
H2 H 1.16009 0.88576 1.22114 0.0339 Uiso 1 2 calc R
H3 H 1.35977 0.89317 1.21081 0.0396 Uiso 1 2 calc R
H4 H 1.41797 0.88262 1.12284 0.0456 Uiso 1 2 calc R
H5 H 1.28107 0.87195 1.04358 0.0444 Uiso 1 2 calc R
H6 H 1.07768 0.86667 1.05053 0.0403 Uiso 1 2 calc R
H8 H 1.03471 0.73693 1.14698 0.0354 Uiso 1 2 calc R
H9 H 0.94263 0.62788 1.13904 0.0404 Uiso 1 2 calc R
H10 H 0.74228 0.61824 1.124 0.0397 Uiso 1 2 calc R
H11 H 0.62605 0.71962 1.11681 0.0365 Uiso 1 2 calc R
H12 H 0.71387 0.83013 1.12301 0.0342 Uiso 1 2 calc R
H14 H 0.90246 1.05922 1.28134 0.0223 Uiso 1 2 calc R
H15 H 0.89648 0.97956 1.3543 0.0210 Uiso 1 2 calc R
H16 H 0.92599 0.86001 1.33937 0.0270 Uiso 1 2 calc R
H17 H 0.94077 0.81843 1.2485 0.0280 Uiso 1 2 calc R
H20 H 1.11526 1.09339 1.25152 0.0331 Uiso 1 2 calc R
H21 H 1.3183 1.1161 1.25937 0.0450 Uiso 1 2 calc R
H22 H 1.4164 1.09694 1.18182 0.0343 Uiso 1 2 calc R
H23 H 1.31285 1.06262 1.09654 0.0381 Uiso 1 2 calc R
H24 H 1.10916 1.04279 1.08714 0.0306 Uiso 1 2 calc R
H26 H 0.71229 1.08352 1.19022 0.0412 Uiso 1 2 calc R
H27 H 0.61605 1.18646 1.20847 0.0538 Uiso 1 2 calc R
H28 H 0.71294 1.29475 1.20468 0.0483 Uiso 1 2 calc R
H29 H 0.90354 1.29828 1.18651 0.0550 Uiso 1 2 calc R
H30 H 1.00409 1.19436 1.17171 0.0454 Uiso 1 2 calc R
H32 H 0.74476 1.09793 0.92741 0.0248 Uiso 1 2 calc R
H33 H 0.76997 1.20686 0.88794 0.0293 Uiso 1 2 calc R
H34 H 0.63829 1.24639 0.81327 0.0372 Uiso 1 2 calc R
H35 H 0.4752 1.17741 0.77744 0.0310 Uiso 1 2 calc R
H36 H 0.44812 1.06668 0.81776 0.0311 Uiso 1 2 calc R
H38 H 0.43067 1.03074 0.97932 0.0323 Uiso 1 2 calc R
H39 H 0.23 1.01993 0.98435 0.0313 Uiso 1 2 calc R
H40 H 0.10945 0.95841 0.91601 0.0591 Uiso 1 2 calc R
H41 H 0.18749 0.90685 0.84134 0.0840 Uiso 1 2 calc R
H42 H 0.38973 0.91398 0.83796 0.0681 Uiso 1 2 calc R
H44 H 0.74847 0.76606 0.84685 0.0220 Uiso 1 2 calc R
H45 H 0.70729 0.7893 0.75043 0.0262 Uiso 1 2 calc R
H46 H 0.61814 0.89411 0.71914 0.0279 Uiso 1 2 calc R
H47 H 0.56719 0.97616 0.78377 0.0235 Uiso 1 2 calc R
H50 H 0.76978 0.70222 1.0028 0.0301 Uiso 1 2 calc R
H51 H 0.94331 0.63726 1.01673 0.0377 Uiso 1 2 calc R
H52 H 1.1092 0.67645 0.98291 0.0383 Uiso 1 2 calc R
H53 H 1.10975 0.78552 0.93852 0.0412 Uiso 1 2 calc R
H54 H 0.93532 0.85165 0.92232 0.0294 Uiso 1 2 calc R
H56 H 0.52587 0.83304 1.02082 0.0417 Uiso 1 2 calc R
H57 H 0.37116 0.75647 1.03249 0.0634 Uiso 1 2 calc R
H58 H 0.34683 0.65331 0.98167 0.0435 Uiso 1 2 calc R
H59 H 0.4619 0.62992 0.91221 0.0460 Uiso 1 2 calc R
H60 H 0.61127 0.70833 0.89681 0.0475 Uiso 1 2 calc R
H2' H 1.14169 0.95136 0.73251 0.0367 Uiso 1 2 calc R
H3' H 1.34427 0.9533 0.7297 0.0443 Uiso 1 2 calc R
H4' H 1.41535 0.93495 0.64539 0.0450 Uiso 1 2 calc R
H5' H 1.2877 0.9221 0.56096 0.0470 Uiso 1 2 calc R
H6' H 1.08258 0.91949 0.56319 0.0375 Uiso 1 2 calc R
H8' H 1.04651 0.804 0.68758 0.0359 Uiso 1 2 calc R
H9' H 0.98419 0.68644 0.68516 0.0369 Uiso 1 2 calc R
H10' H 0.79365 0.65723 0.6454 0.0355 Uiso 1 2 calc R
H11' H 0.66648 0.74399 0.60436 0.0319 Uiso 1 2 calc R
H12' H 0.72797 0.86146 0.6064 0.0268 Uiso 1 2 calc R
H14' H 0.86489 1.12146 0.77555 0.0230 Uiso 1 2 calc R
H15' H 0.87331 1.04862 0.85463 0.0298 Uiso 1 2 calc R
H16' H 0.90827 0.92876 0.84615 0.0253 Uiso 1 2 calc R
H17' H 0.93267 0.87997 0.7592 0.0227 Uiso 1 2 calc R
H20' H 1.06932 1.16151 0.74448 0.0311 Uiso 1 2 calc R
H21' H 1.27143 1.18179 0.75528 0.0387 Uiso 1 2 calc R
H22' H 1.37418 1.1568 0.68078 0.0346 Uiso 1 2 calc R
H23' H 1.278 1.11273 0.59654 0.0324 Uiso 1 2 calc R
H24' H 1.07446 1.09353 0.58536 0.0270 Uiso 1 2 calc R
H26' H 0.67877 1.13359 0.69757 0.0269 Uiso 1 2 calc R
H27' H 0.56773 1.23552 0.69891 0.0286 Uiso 1 2 calc R
H28' H 0.63715 1.34249 0.67118 0.0308 Uiso 1 2 calc R
H29' H 0.8211 1.34808 0.64099 0.0337 Uiso 1 2 calc R
H30' H 0.93533 1.24671 0.63965 0.0284 Uiso 1 2 calc R
H32' H 0.76898 1.0902 0.37438 0.0354 Uiso 1 2 calc R
H33' H 0.81282 1.19898 0.34052 0.0481 Uiso 1 2 calc R
H34' H 0.66333 1.28229 0.3178 0.0470 Uiso 1 2 calc R
H35' H 0.47024 1.25382 0.32685 0.0442 Uiso 1 2 calc R
H36' H 0.42766 1.14492 0.36414 0.0310 Uiso 1 2 calc R
H38' H 0.41491 1.04972 0.48809 0.0337 Uiso 1 2 calc R
H39' H 0.21335 1.04849 0.48956 0.0391 Uiso 1 2 calc R
H40' H 0.08745 1.01258 0.40982 0.0265 Uiso 1 2 calc R
H41' H 0.1602 0.98232 0.32814 0.0286 Uiso 1 2 calc R
H42' H 0.36435 0.98576 0.32597 0.0252 Uiso 1 2 calc R
H44' H 0.6991 0.79437 0.35325 0.0220 Uiso 1 2 calc R
H45' H 0.65872 0.81488 0.25781 0.0253 Uiso 1 2 calc R
H46' H 0.59438 0.92491 0.22396 0.0236 Uiso 1 2 calc R
H47' H 0.55455 1.01183 0.28659 0.0261 Uiso 1 2 calc R
H50' H 0.74591 0.73211 0.50009 0.0274 Uiso 1 2 calc R
H51' H 0.92859 0.67733 0.52296 0.0378 Uiso 1 2 calc R
H52' H 1.09756 0.72812 0.5 0.0361 Uiso 1 2 calc R
H53' H 1.08717 0.83895 0.45628 0.0358 Uiso 1 2 calc R
H54' H 0.9071 0.89733 0.43731 0.0260 Uiso 1 2 calc R
H56' H 0.49751 0.87713 0.52805 0.0344 Uiso 1 2 calc R
H57' H 0.34974 0.79919 0.54923 0.0477 Uiso 1 2 calc R
H58' H 0.32346 0.69237 0.50302 0.0379 Uiso 1 2 calc R
H59' H 0.43717 0.66179 0.43462 0.0327 Uiso 1 2 calc R
H60' H 0.58522 0.73745 0.41359 0.0330 Uiso 1 2 calc R

loop_
_atom_site_aniso_label
_atom_site_aniso_U_11
_atom_site_aniso_U_22
_atom_site_aniso_U_33
_atom_site_aniso_U_12
_atom_site_aniso_U_13
_atom_site_aniso_U_23
I1 0.0146(3) 0.0244(3) 0.0181(3) -0.0037(2) 0.0033(3) 0.0012(2)
I2 0.0147(3) 0.0205(3) 0.0199(4) 0.0013(2) 0.0042(3) -0.0022(2)
I1' 0.0190(3) 0.0266(3) 0.0204(4) -0.0098(3) 0.0066(3) -0.0041(3)
I2' 0.0137(3) 0.0182(3) 0.0200(3) -0.0004(2) 0.0043(3) -0.0016(2)
Cu1 0.0154(6) 0.0179(6) 0.0156(6) 0.0001(5) 0.0004(5) 0.0012(5)
Cu2 0.0161(6) 0.0139(5) 0.0182(7) -0.0016(4) 0.0029(5) -0.0018(4)
Cu1' 0.0156(6) 0.0151(6) 0.0173(7) -0.0024(4) 0.0016(5) -0.0005(4)
Cu2' 0.0131(5) 0.0140(5) 0.0171(6) -0.0001(4) 0.0018(5) -0.0014(4)
P1 0.0159(13) 0.0194(12) 0.0171(14) 0.0034(10) 0.0024(11) 0.0011(10)
P2 0.0185(13) 0.0188(12) 0.0171(13) -0.0019(10) 0.0009(10) -0.0018(10)
P3 0.0117(11) 0.0182(12) 0.0152(13) -0.0017(9) 0.0022(10) -0.0006(10)
P4 0.0161(13) 0.0136(11) 0.0192(14) -0.0026(9) 0.0052(11) -0.0011(9)
P1' 0.0131(12) 0.0159(12) 0.0186(14) 0.0001(9) 0.0033(10) 0.0029(9)
P2' 0.0177(13) 0.0139(12) 0.0168(14) -0.0043(9) 0.0044(11) -0.0018(9)
P3' 0.0140(12) 0.0160(12) 0.0185(14) 0.0024(9) 0.0024(11) 0.0005(9)
P4' 0.0140(12) 0.0104(11) 0.0176(13) 0.0004(9) 0.0023(10) -0.0004(9)
C1 0.030(6) 0.015(5) 0.038(7) 0.004(4) 0.016(5) 0.006(4)
C2 0.012(5) 0.034(6) 0.040(7) 0.003(4) 0.005(5) 0.007(5)
C3 0.006(5) 0.029(6) 0.064(9) 0.005(4) 0.003(5) 0.008(5)
C4 0.020(6) 0.030(6) 0.069(10) 0.010(5) 0.025(7) 0.018(6)
C5 0.028(7) 0.046(7) 0.043(8) 0.018(5) 0.026(6) 0.020(6)
C6 0.033(7) 0.038(6) 0.033(7) 0.010(5) 0.014(6) 0.009(5)
C7 0.024(6) 0.017(5) 0.025(6) 0.002(4) 0.011(5) -0.001(4)
C8 0.033(7) 0.030(6) 0.024(6) 0.007(5) -0.001(5) -0.002(4)
C9 0.050(8) 0.021(5) 0.028(7) 0.011(5) -0.001(6) -0.001(4)
C10 0.053(8) 0.016(5) 0.030(7) -0.002(5) 0.005(6) 0.003(4)
C11 0.025(6) 0.032(6) 0.034(7) -0.002(5) 0.002(5) 0.004(5)
C12 0.033(7) 0.016(5) 0.039(7) 0.004(4) 0.012(5) -0.002(4)
C13 0.005(4) 0.024(5) 0.014(5) -0.004(3) 0.003(3) 0.005(4)
C14 0.015(5) 0.026(5) 0.015(5) -0.004(4) 0.004(4) 0.006(4)
C15 0.015(5) 0.025(5) 0.014(5) -0.002(4) 0.008(4) -0.007(4)
C16 0.020(5) 0.028(5) 0.019(6) 0.001(4) 0.002(4) 0.010(4)
C17 0.018(5) 0.026(5) 0.026(6) 0.003(4) 0.003(5) 0.008(4)
C18 0.010(5) 0.020(5) 0.020(6) 0.002(4) 0.001(4) -0.001(4)
C19 0.021(5) 0.017(5) 0.026(6) -0.002(4) -0.006(5) 0.008(4)
C20 0.022(6) 0.042(6) 0.017(6) -0.011(5) 0.000(5) -0.000(5)
C21 0.027(7) 0.047(7) 0.034(8) -0.018(5) -0.010(6) 0.002(5)
C22 0.020(6) 0.040(6) 0.027(6) -0.016(5) 0.006(5) 0.007(5)
C23 0.029(7) 0.041(7) 0.027(7) -0.004(5) 0.009(5) 0.005(5)
C24 0.026(6) 0.027(6) 0.023(6) -0.004(4) 0.002(5) 0.004(4)
C25 0.030(6) 0.025(5) 0.020(6) -0.004(4) -0.005(5) -0.008(4)
C26 0.036(7) 0.030(6) 0.037(7) -0.001(5) 0.007(6) -0.007(5)
C27 0.035(7) 0.041(7) 0.060(10) 0.010(6) 0.010(7) -0.018(6)
C28 0.053(9) 0.027(6) 0.040(8) 0.013(5) 0.002(7) -0.008(5)
C29 0.053(9) 0.018(6) 0.065(10) 0.000(5) 0.002(8) -0.000(6)
C30 0.034(7) 0.025(6) 0.056(9) -0.000(5) 0.008(6) 0.010(5)
C31 0.009(5) 0.018(5) 0.021(5) 0.000(3) 0.003(4) -0.007(4)
C32 0.019(5) 0.020(5) 0.022(6) 0.003(4) 0.002(4) -0.000(4)
C33 0.024(6) 0.019(5) 0.030(6) -0.003(4) 0.004(5) 0.002(4)
C34 0.044(7) 0.018(5) 0.034(7) 0.002(5) 0.015(6) 0.004(4)
C35 0.022(6) 0.025(5) 0.030(7) 0.005(4) 0.002(5) 0.005(4)
C36 0.015(5) 0.027(5) 0.037(7) -0.004(4) 0.005(5) 0.003(5)
C37 0.011(5) 0.028(5) 0.018(5) -0.000(4) 0.001(4) 0.002(4)
C38 0.014(5) 0.042(6) 0.025(6) 0.003(5) 0.003(4) -0.004(5)
C39 0.024(5) 0.036(6) 0.019(6) 0.002(5) 0.004(4) -0.001(4)
C40 0.021(6) 0.051(8) 0.080(12) -0.014(5) 0.024(7) -0.026(7)
C41 0.023(7) 0.090(11) 0.103(14) -0.032(7) 0.031(8) -0.070(10)
C42 0.020(7) 0.076(10) 0.079(12) -0.019(6) 0.023(7) -0.050(9)
C43 0.010(5) 0.015(4) 0.021(5) -0.002(3) 0.004(4) -0.002(4)
C44 0.017(5) 0.020(5) 0.017(5) -0.003(4) 0.001(4) -0.003(4)
C45 0.018(5) 0.029(5) 0.020(6) -0.002(4) 0.006(4) -0.009(4)
C46 0.020(5) 0.032(6) 0.017(6) 0.004(4) 0.001(4) 0.004(4)
C47 0.017(5) 0.022(5) 0.021(6) -0.003(4) 0.007(4) -0.002(4)
C48 0.008(5) 0.022(5) 0.027(6) 0.002(4) -0.002(4) -0.002(4)
C49 0.020(5) 0.017(5) 0.018(5) 0.001(4) 0.005(4) -0.001(4)
C50 0.024(6) 0.023(5) 0.030(6) 0.005(4) 0.010(5) 0.003(4)
C51 0.028(6) 0.028(6) 0.040(8) 0.016(5) 0.011(6) 0.009(5)
C52 0.028(6) 0.033(6) 0.035(7) 0.019(5) 0.004(5) 0.000(5)
C53 0.026(6) 0.034(6) 0.046(8) 0.010(5) 0.016(6) 0.007(5)
C54 0.023(6) 0.022(5) 0.030(6) -0.000(4) 0.007(5) 0.010(4)
C55 0.017(5) 0.022(5) 0.019(6) 0.000(4) 0.002(4) 0.001(4)
C56 0.032(7) 0.030(6) 0.051(8) -0.011(5) 0.032(6) -0.016(5)
C57 0.044(9) 0.038(7) 0.088(13) -0.013(6) 0.049(9) -0.018(7)
C58 0.023(6) 0.029(6) 0.061(9) -0.009(5) 0.019(6) 0.004(5)
C59 0.059(9) 0.022(6) 0.036(8) -0.026(6) 0.014(7) -0.013(5)
C60 0.051(8) 0.037(7) 0.037(8) -0.017(6) 0.028(7) -0.019(5)
C1' 0.019(5) 0.015(5) 0.026(6) -0.000(4) 0.010(4) -0.002(4)
C2' 0.016(5) 0.037(6) 0.040(7) -0.000(4) 0.009(5) 0.012(5)
C3' 0.011(5) 0.044(7) 0.053(9) -0.004(5) -0.005(5) -0.004(6)
C4' 0.012(5) 0.038(7) 0.065(10) 0.005(5) 0.016(6) 0.016(6)
C5' 0.030(7) 0.036(7) 0.058(9) 0.016(5) 0.026(7) 0.011(6)
C6' 0.025(6) 0.031(6) 0.039(8) 0.007(4) 0.011(6) 0.006(5)
C7' 0.008(5) 0.026(5) 0.027(6) 0.002(4) 0.007(4) 0.002(4)
C8' 0.019(6) 0.015(5) 0.055(8) 0.004(4) 0.005(5) 0.005(5)
C9' 0.027(6) 0.016(5) 0.052(8) 0.003(4) 0.016(6) 0.010(5)
C10' 0.033(7) 0.020(5) 0.038(7) -0.003(4) 0.015(6) 0.004(4)
C11' 0.027(6) 0.021(5) 0.033(7) -0.008(4) 0.006(5) -0.001(4)
C12' 0.026(6) 0.018(5) 0.022(6) 0.001(4) 0.002(5) -0.004(4)
C13' 0.011(5) 0.015(4) 0.030(6) 0.002(4) 0.009(4) 0.001(4)
C14' 0.017(5) 0.015(5) 0.027(6) 0.002(4) 0.010(4) 0.002(4)
C15' 0.014(5) 0.031(6) 0.030(7) 0.009(4) 0.004(5) -0.012(4)
C16' 0.020(5) 0.029(5) 0.015(5) -0.005(4) 0.006(4) 0.008(4)
C17' 0.013(5) 0.020(5) 0.024(6) 0.002(4) 0.004(4) 0.007(4)
C18' 0.006(4) 0.024(5) 0.026(6) -0.003(4) 0.009(4) 0.000(4)
C19' 0.018(5) 0.013(4) 0.024(6) -0.004(4) -0.001(4) 0.002(4)
C20' 0.023(6) 0.028(6) 0.026(6) -0.004(4) 0.004(5) -0.001(4)
C21' 0.027(6) 0.043(7) 0.026(7) -0.012(5) -0.000(5) -0.002(5)
C22' 0.017(6) 0.039(6) 0.029(7) -0.008(4) -0.004(5) 0.011(5)
C23' 0.024(6) 0.030(6) 0.027(6) -0.006(4) 0.006(5) -0.004(4)
C24' 0.023(6) 0.026(5) 0.018(6) -0.006(4) 0.003(5) 0.003(4)
C25' 0.020(5) 0.019(5) 0.024(6) -0.003(4) 0.002(5) -0.002(4)
C26' 0.020(5) 0.016(5) 0.033(7) -0.001(4) 0.013(5) 0.003(4)
C27' 0.021(6) 0.019(5) 0.032(7) 0.004(4) 0.003(5) 0.001(4)
C28' 0.025(6) 0.021(5) 0.031(7) 0.010(4) 0.003(5) -0.000(4)
C29' 0.034(7) 0.010(5) 0.041(7) 0.002(4) 0.007(6) 0.007(4)
C30' 0.020(6) 0.020(5) 0.031(7) -0.004(4) 0.004(5) -0.001(4)
C31' 0.016(5) 0.020(5) 0.022(6) 0.002(4) 0.000(4) -0.002(4)
C32' 0.029(6) 0.028(6) 0.034(7) 0.003(4) 0.013(5) 0.014(5)
C33' 0.035(7) 0.035(7) 0.054(9) -0.002(5) 0.020(7) 0.015(6)
C34' 0.054(9) 0.022(6) 0.047(9) -0.004(5) 0.026(7) 0.009(5)
C35' 0.042(8) 0.028(6) 0.044(8) 0.009(5) 0.016(6) 0.008(5)
C36' 0.023(6) 0.021(5) 0.033(7) 0.001(4) -0.000(5) 0.006(4)
C37' 0.010(4) 0.016(5) 0.022(5) 0.001(3) 0.001(4) -0.000(4)
C38' 0.022(6) 0.040(6) 0.022(6) 0.004(5) 0.001(5) 0.004(5)
C39' 0.023(6) 0.052(7) 0.023(6) 0.016(5) 0.004(5) 0.000(5)
C40' 0.008(4) 0.023(5) 0.037(7) 0.007(4) 0.009(4) 0.003(4)
C41' 0.014(5) 0.013(5) 0.044(7) -0.003(4) 0.002(4) -0.003(4)
C42' 0.015(5) 0.022(5) 0.026(6) 0.008(4) 0.003(4) 0.001(4)
C43' 0.006(4) 0.021(5) 0.014(5) -0.002(3) 0.001(4) 0.001(3)
C44' 0.013(5) 0.021(5) 0.022(6) -0.000(4) 0.005(4) -0.003(4)
C45' 0.020(5) 0.026(5) 0.020(6) -0.003(4) 0.011(4) -0.011(4)
C46' 0.017(5) 0.035(6) 0.007(5) -0.005(4) 0.002(4) -0.007(4)
C47' 0.010(5) 0.035(6) 0.019(5) 0.003(4) -0.001(4) 0.011(4)
C48' 0.011(5) 0.018(5) 0.032(6) -0.002(4) 0.002(4) -0.000(4)
C49' 0.017(5) 0.023(5) 0.010(5) 0.002(4) -0.001(4) -0.004(4)
C50' 0.024(6) 0.022(5) 0.024(6) 0.003(4) 0.009(5) -0.002(4)
C51' 0.034(7) 0.027(6) 0.034(7) 0.017(5) 0.008(6) -0.001(5)
C52' 0.020(6) 0.032(6) 0.039(8) 0.019(5) 0.005(5) -0.005(5)
C53' 0.022(6) 0.027(6) 0.043(8) 0.003(4) 0.014(5) -0.003(5)
C54' 0.017(5) 0.022(5) 0.027(6) 0.000(4) 0.005(5) -0.002(4)
C55' 0.014(5) 0.012(4) 0.017(5) -0.000(3) -0.004(4) -0.000(3)
C56' 0.026(6) 0.018(5) 0.046(8) -0.008(4) 0.019(5) 0.001(4)
C57' 0.038(8) 0.029(6) 0.060(9) -0.010(5) 0.034(7) -0.007(6)
C58' 0.025(6) 0.018(5) 0.051(8) -0.008(4) 0.007(6) 0.008(5)
C59' 0.030(6) 0.018(5) 0.033(7) -0.008(4) 0.003(5) -0.003(4)
C60' 0.021(6) 0.026(5) 0.035(7) -0.012(4) 0.002(5) -0.013(5)

loop_
_atom_type_symbol
_atom_type_description
_atom_type_scat_dispersion_real
_atom_type_scat_dispersion_imag
_atom_type_scat_source
C C 0.0033 0.0016
;
International Tables for Crystallography
(Vol. C, Tables 4.2.6.8 and 6.1.1.4)
;
H H 0.0000 0.0000
;
International Tables for Crystallography
(Vol. C, Table 6.1.1.4)
;
Cu Cu 0.3201 1.2651
;
International Tables for Crystallography
(Vol. C, Tables 4.2.6.8 and 6.1.1.4)
;
I I -0.4742 1.8119
;
International Tables for Crystallography
(Vol. C, Tables 4.2.6.8 and 6.1.1.4)
;
P P 0.1023 0.0942
;
International Tables for Crystallography
(Vol. C, Tables 4.2.6.8 and 6.1.1.4)
;

loop_
_geom_angle_atom_site_label_1
_geom_angle_atom_site_label_2
_geom_angle_atom_site_label_3
_geom_angle
_geom_angle_publ_flag
Cu1 I1 Cu2 64.93(4) yes
Cu1 I2 Cu2 64.73(4) yes
Cu1' I1' Cu2' 64.62(4) yes
Cu1' I2' Cu2' 64.30(4) yes
I1 Cu1 I2 111.60(4) yes
I1 Cu1 P1 118.04(9) yes
I1 Cu1 P2 120.13(9) yes
I2 Cu1 P1 110.62(8) yes
I2 Cu1 P2 107.13(8) yes
P1 Cu1 P2 86.78(10) yes
I1 Cu2 I2 110.50(4) yes
I1 Cu2 P3 108.71(8) yes
I1 Cu2 P4 105.24(8) yes
I2 Cu2 P3 116.97(8) yes
I2 Cu2 P4 124.29(9) yes
P3 Cu2 P4 88.71(10) yes
I1' Cu1' I2' 113.03(5) yes
I1' Cu1' P1' 122.69(9) yes
I1' Cu1' P2' 117.81(8) yes
I2' Cu1' P1' 109.17(8) yes
I2' Cu1' P2' 103.25(8) yes
P1' Cu1' P2' 86.94(9) yes
I1' Cu2' I2' 110.26(4) yes
I1' Cu2' P3' 103.75(8) yes
I1' Cu2' P4' 110.31(8) yes
I2' Cu2' P3' 121.57(8) yes
I2' Cu2' P4' 119.28(8) yes
P3' Cu2' P4' 89.36(9) yes
Cu1 P1 C1 113.1(3) yes
Cu1 P1 C7 125.2(3) yes
Cu1 P1 C18 101.3(3) yes
C1 P1 C7 106.6(5) yes
C1 P1 C18 103.3(5) yes
C7 P1 C18 104.8(5) yes
Cu1 P2 C13 100.8(3) yes
Cu1 P2 C19 117.9(4) yes
Cu1 P2 C25 124.2(4) yes
C13 P2 C19 102.8(4) yes
C13 P2 C25 103.6(5) yes
C19 P2 C25 104.5(5) yes
Cu2 P3 C31 124.8(3) yes
Cu2 P3 C37 114.5(3) yes
Cu2 P3 C48 102.6(3) yes
C31 P3 C37 102.9(4) yes
C31 P3 C48 105.0(5) yes
C37 P3 C48 105.3(4) yes
Cu2 P4 C43 102.3(3) yes
Cu2 P4 C49 123.1(3) yes
Cu2 P4 C55 118.9(3) yes
C43 P4 C49 103.7(5) yes
C43 P4 C55 102.3(4) yes
C49 P4 C55 103.6(4) yes
Cu1' P1' C1' 115.9(3) yes
Cu1' P1' C7' 125.5(3) yes
Cu1' P1' C18' 101.1(3) yes
C1' P1' C7' 103.7(4) yes
C1' P1' C18' 103.2(4) yes
C7' P1' C18' 104.7(5) yes
Cu1' P2' C13' 100.8(3) yes
Cu1' P2' C19' 115.7(3) yes
Cu1' P2' C25' 124.5(3) yes
C13' P2' C19' 101.7(4) yes
C13' P2' C25' 106.2(5) yes
C19' P2' C25' 105.1(4) yes
Cu2' P3' C31' 124.3(3) yes
Cu2' P3' C37' 116.2(3) yes
Cu2' P3' C48' 102.8(3) yes
C31' P3' C37' 103.8(4) yes
C31' P3' C48' 103.0(5) yes
C37' P3' C48' 104.3(4) yes
Cu2' P4' C43' 102.2(3) yes
Cu2' P4' C49' 119.9(3) yes
Cu2' P4' C55' 119.5(3) yes
C43' P4' C49' 104.7(4) yes
C43' P4' C55' 104.1(4) yes
C49' P4' C55' 104.3(4) yes
P1 C1 C2 122.8(9) yes
P1 C1 C6 115.7(8) yes
C2 C1 C6 121.0(11) yes
C1 C2 C3 118.7(12) yes
C2 C3 C4 120.9(11) yes
C3 C4 C5 120.4(11) yes
C4 C5 C6 121.2(13) yes
C1 C6 C5 117.7(11) yes
P1 C7 C8 125.2(8) yes
P1 C7 C12 117.1(7) yes
C8 C7 C12 117.7(9) yes
C7 C8 C9 119.7(11) yes
C8 C9 C10 121.9(10) yes
C9 C10 C11 119.6(10) yes
C10 C11 C12 120.0(11) yes
C7 C12 C11 121.1(9) yes
P2 C13 C14 124.7(7) yes
P2 C13 C18 116.8(7) yes
C14 C13 C18 118.4(9) yes
C13 C14 C15 121.6(9) yes
C14 C15 C16 119.8(9) yes
C15 C16 C17 120.4(9) yes
C16 C17 C18 119.8(9) yes
P1 C18 C13 118.6(7) yes
P1 C18 C17 121.4(7) yes
C13 C18 C17 120.0(9) yes
P2 C19 C20 122.3(9) yes
P2 C19 C24 117.7(8) yes
C20 C19 C24 119.9(10) yes
C19 C20 C21 120.3(11) yes
C20 C21 C22 119.7(11) yes
C21 C22 C23 120.1(11) yes
C22 C23 C24 120.9(11) yes
C19 C24 C23 119.1(10) yes
P2 C25 C26 120.0(8) yes
P2 C25 C30 122.1(9) yes
C26 C25 C30 117.4(10) yes
C25 C26 C27 122.3(11) yes
C26 C27 C28 118.8(12) yes
C27 C28 C29 120.4(11) yes
C28 C29 C30 120.8(11) yes
C25 C30 C29 120.2(12) yes
P3 C31 C32 117.7(7) yes
P3 C31 C36 123.7(7) yes
C32 C31 C36 118.6(9) yes
C31 C32 C33 121.5(9) yes
C32 C33 C34 120.1(9) yes
C33 C34 C35 120.3(10) yes
C34 C35 C36 119.7(9) yes
C31 C36 C35 119.8(9) yes
P3 C37 C38 117.3(7) yes
P3 C37 C42 123.8(9) yes
C38 C37 C42 118.8(10) yes
C37 C38 C39 120.5(9) yes
C38 C39 C40 120.3(11) yes
C39 C40 C41 119.9(12) yes
C40 C41 C42 119.8(13) yes
C37 C42 C41 120.7(14) yes
P4 C43 C44 122.4(7) yes
P4 C43 C48 119.3(8) yes
C44 C43 C48 118.3(9) yes
C43 C44 C45 121.3(9) yes
C44 C45 C46 119.9(10) yes
C45 C46 C47 120.1(10) yes
C46 C47 C48 121.4(9) yes
P3 C48 C43 117.9(8) yes
P3 C48 C47 123.1(7) yes
C43 C48 C47 118.9(9) yes
P4 C49 C50 121.8(8) yes
P4 C49 C54 118.2(7) yes
C50 C49 C54 119.6(9) yes
C49 C50 C51 119.2(10) yes
C50 C51 C52 121.3(10) yes
C51 C52 C53 120.5(11) yes
C52 C53 C54 119.3(11) yes
C49 C54 C53 120.0(9) yes
P4 C55 C56 119.7(8) yes
P4 C55 C60 121.0(9) yes
C56 C55 C60 119.3(10) yes
C55 C56 C57 120.5(11) yes
C56 C57 C58 120.0(14) yes
C57 C58 C59 120.5(12) yes
C58 C59 C60 120.0(11) yes
C55 C60 C59 119.6(12) yes
P1' C1' C2' 123.0(9) yes
P1' C1' C6' 116.0(8) yes
C2' C1' C6' 120.8(10) yes
C1' C2' C3' 119.4(12) yes
C2' C3' C4' 120.2(11) yes
C3' C4' C5' 121.4(11) yes
C4' C5' C6' 118.8(13) yes
C1' C6' C5' 119.4(11) yes
P1' C7' C8' 123.4(7) yes
P1' C7' C12' 117.2(7) yes
C8' C7' C12' 119.4(9) yes
C7' C8' C9' 119.8(10) yes
C8' C9' C10' 120.4(10) yes
C9' C10' C11' 120.1(9) yes
C10' C11' C12' 119.8(10) yes
C7' C12' C11' 120.6(9) yes
P2' C13' C14' 123.0(7) yes
P2' C13' C18' 117.8(8) yes
C14' C13' C18' 119.2(9) yes
C13' C14' C15' 120.7(9) yes
C14' C15' C16' 119.5(10) yes
C15' C16' C17' 121.1(10) yes
C16' C17' C18' 119.7(9) yes
P1' C18' C13' 118.0(8) yes
P1' C18' C17' 122.1(7) yes
C13' C18' C17' 119.9(9) yes
P2' C19' C20' 122.0(9) yes
P2' C19' C24' 118.0(7) yes
C20' C19' C24' 119.7(9) yes
C19' C20' C21' 120.8(11) yes
C20' C21' C22' 119.0(10) yes
C21' C22' C23' 121.1(10) yes
C22' C23' C24' 119.8(11) yes
C19' C24' C23' 119.7(9) yes
P2' C25' C26' 121.3(7) yes
P2' C25' C30' 119.6(8) yes
C26' C25' C30' 118.5(9) yes
C25' C26' C27' 120.2(9) yes
C26' C27' C28' 121.3(10) yes
C27' C28' C29' 119.3(9) yes
C28' C29' C30' 120.4(9) yes
C25' C30' C29' 120.3(10) yes
P3' C31' C32' 119.5(7) yes
P3' C31' C36' 123.7(8) yes
C32' C31' C36' 116.5(9) yes
C31' C32' C33' 122.6(10) yes
C32' C33' C34' 119.4(12) yes
C33' C34' C35' 120.1(11) yes
C34' C35' C36' 119.7(11) yes
C31' C36' C35' 121.6(11) yes
P3' C37' C38' 118.2(7) yes
P3' C37' C42' 123.6(8) yes
C38' C37' C42' 118.2(9) yes
C37' C38' C39' 121.7(10) yes
C38' C39' C40' 119.2(11) yes
C39' C40' C41' 121.0(9) yes
C40' C41' C42' 119.6(9) yes
C37' C42' C41' 120.4(10) yes
P4' C43' C44' 122.4(7) yes
P4' C43' C48' 119.8(7) yes
C44' C43' C48' 117.8(9) yes
C43' C44' C45' 121.4(9) yes
C44' C45' C46' 120.6(9) yes
C45' C46' C47' 119.6(9) yes
C46' C47' C48' 121.4(9) yes
P3' C48' C43' 118.2(8) yes
P3' C48' C47' 122.6(7) yes
C43' C48' C47' 119.2(9) yes
P4' C49' C50' 124.2(8) yes
P4' C49' C54' 117.2(7) yes
C50' C49' C54' 118.2(9) yes
C49' C50' C51' 119.9(10) yes
C50' C51' C52' 121.6(10) yes
C51' C52' C53' 119.1(10) yes
C52' C53' C54' 119.9(10) yes
C49' C54' C53' 121.2(9) yes
P4' C55' C56' 119.2(7) yes
P4' C55' C60' 122.3(8) yes
C56' C55' C60' 118.5(9) yes
C55' C56' C57' 120.5(10) yes
C56' C57' C58' 119.4(12) yes
C57' C58' C59' 121.1(11) yes
C58' C59' C60' 120.0(10) yes
C55' C60' C59' 120.4(11) yes
C1 C2 H2 120.625 no
C3 C2 H2 120.633 no
C2 C3 H3 119.554 no
C4 C3 H3 119.567 no
C3 C4 H4 119.809 no
C5 C4 H4 119.815 no
C4 C5 H5 119.409 no
C6 C5 H5 119.408 no
C1 C6 H6 121.123 no
C5 C6 H6 121.129 no
C7 C8 H8 120.132 no
C9 C8 H8 120.141 no
C8 C9 H9 119.062 no
C10 C9 H9 119.068 no
C9 C10 H10 120.205 no
C11 C10 H10 120.202 no
C10 C11 H11 119.996 no
C12 C11 H11 119.983 no
C7 C12 H12 119.453 no
C11 C12 H12 119.462 no
C13 C14 H14 119.195 no
C15 C14 H14 119.203 no
C14 C15 H15 120.105 no
C16 C15 H15 120.122 no
C15 C16 H16 119.807 no
C17 C16 H16 119.810 no
C16 C17 H17 120.093 no
C18 C17 H17 120.069 no
C19 C20 H20 119.860 no
C21 C20 H20 119.863 no
C20 C21 H21 120.165 no
C22 C21 H21 120.166 no
C21 C22 H22 119.960 no
C23 C22 H22 119.976 no
C22 C23 H23 119.556 no
C24 C23 H23 119.550 no
C19 C24 H24 120.432 no
C23 C24 H24 120.449 no
C25 C26 H26 118.829 no
C27 C26 H26 118.834 no
C26 C27 H27 120.612 no
C28 C27 H27 120.592 no
C27 C28 H28 119.795 no
C29 C28 H28 119.784 no
C28 C29 H29 119.622 no
C30 C29 H29 119.620 no
C25 C30 H30 119.896 no
C29 C30 H30 119.886 no
C31 C32 H32 119.277 no
C33 C32 H32 119.263 no
C32 C33 H33 119.950 no
C34 C33 H33 119.949 no
C33 C34 H34 119.836 no
C35 C34 H34 119.834 no
C34 C35 H35 120.158 no
C36 C35 H35 120.174 no
C31 C36 H36 120.129 no
C35 C36 H36 120.110 no
C37 C38 H38 119.751 no
C39 C38 H38 119.731 no
C38 C39 H39 119.849 no
C40 C39 H39 119.839 no
C39 C40 H40 120.035 no
C41 C40 H40 120.038 no
C40 C41 H41 120.117 no
C42 C41 H41 120.132 no
C37 C42 H42 119.650 no
C41 C42 H42 119.658 no
C43 C44 H44 119.332 no
C45 C44 H44 119.330 no
C44 C45 H45 120.083 no
C46 C45 H45 120.059 no
C45 C46 H46 119.965 no
C47 C46 H46 119.941 no
C46 C47 H47 119.291 no
C48 C47 H47 119.307 no
C49 C50 H50 120.409 no
C51 C50 H50 120.414 no
C50 C51 H51 119.336 no
C52 C51 H51 119.354 no
C51 C52 H52 119.755 no
C53 C52 H52 119.762 no
C52 C53 H53 120.363 no
C54 C53 H53 120.360 no
C49 C54 H54 119.985 no
C53 C54 H54 119.982 no
C55 C56 H56 119.761 no
C57 C56 H56 119.782 no
C56 C57 H57 119.979 no
C58 C57 H57 119.997 no
C57 C58 H58 119.738 no
C59 C58 H58 119.743 no
C58 C59 H59 119.997 no
C60 C59 H59 119.989 no
C55 C60 H60 120.223 no
C59 C60 H60 120.212 no
C1' C2' H2' 120.310 no
C3' C2' H2' 120.317 no
C2' C3' H3' 119.914 no
C4' C3' H3' 119.906 no
C3' C4' H4' 119.292 no
C5' C4' H4' 119.296 no
C4' C5' H5' 120.607 no
C6' C5' H5' 120.609 no
C1' C6' H6' 120.298 no
C5' C6' H6' 120.315 no
C7' C8' H8' 120.098 no
C9' C8' H8' 120.099 no
C8' C9' H9' 119.826 no
C10' C9' H9' 119.820 no
C9' C10' H10' 119.952 no
C11' C10' H10' 119.950 no
C10' C11' H11' 120.118 no
C12' C11' H11' 120.119 no
C7' C12' H12' 119.710 no
C11' C12' H12' 119.708 no
C13' C14' H14' 119.665 no
C15' C14' H14' 119.664 no
C14' C15' H15' 120.270 no
C16' C15' H15' 120.257 no
C15' C16' H16' 119.456 no
C17' C16' H16' 119.468 no
C16' C17' H17' 120.128 no
C18' C17' H17' 120.161 no
C19' C20' H20' 119.588 no
C21' C20' H20' 119.572 no
C20' C21' H21' 120.528 no
C22' C21' H21' 120.508 no
C21' C22' H22' 119.486 no
C23' C22' H22' 119.448 no
C22' C23' H23' 120.113 no
C24' C23' H23' 120.130 no
C19' C24' H24' 120.165 no
C23' C24' H24' 120.157 no
C25' C26' H26' 119.890 no
C27' C26' H26' 119.881 no
C26' C27' H27' 119.368 no
C28' C27' H27' 119.357 no
C27' C28' H28' 120.339 no
C29' C28' H28' 120.348 no
C28' C29' H29' 119.817 no
C30' C29' H29' 119.822 no
C25' C30' H30' 119.835 no
C29' C30' H30' 119.841 no
C31' C32' H32' 118.703 no
C33' C32' H32' 118.690 no
C32' C33' H33' 120.273 no
C34' C33' H33' 120.286 no
C33' C34' H34' 119.942 no
C35' C34' H34' 119.948 no
C34' C35' H35' 120.151 no
C36' C35' H35' 120.155 no
C31' C36' H36' 119.206 no
C35' C36' H36' 119.203 no
C37' C38' H38' 119.158 no
C39' C38' H38' 119.180 no
C38' C39' H39' 120.404 no
C40' C39' H39' 120.411 no
C39' C40' H40' 119.519 no
C41' C40' H40' 119.523 no
C40' C41' H41' 120.199 no
C42' C41' H41' 120.221 no
C37' C42' H42' 119.802 no
C41' C42' H42' 119.805 no
C43' C44' H44' 119.283 no
C45' C44' H44' 119.294 no
C44' C45' H45' 119.701 no
C46' C45' H45' 119.717 no
C45' C46' H46' 120.194 no
C47' C46' H46' 120.207 no
C46' C47' H47' 119.314 no
C48' C47' H47' 119.330 no
C49' C50' H50' 120.079 no
C51' C50' H50' 120.065 no
C50' C51' H51' 119.183 no
C52' C51' H51' 119.173 no
C51' C52' H52' 120.447 no
C53' C52' H52' 120.423 no
C52' C53' H53' 120.067 no
C54' C53' H53' 120.042 no
C49' C54' H54' 119.384 no
C53' C54' H54' 119.388 no
C55' C56' H56' 119.761 no
C57' C56' H56' 119.762 no
C56' C57' H57' 120.284 no
C58' C57' H57' 120.291 no
C57' C58' H58' 119.477 no
C59' C58' H58' 119.468 no
C58' C59' H59' 119.990 no
C60' C59' H59' 119.988 no
C55' C60' H60' 119.773 no
C59' C60' H60' 119.794 no

loop_
_geom_bond_atom_site_label_1
_geom_bond_atom_site_label_2
_geom_bond_distance
_geom_bond_publ_flag
I1 Cu1 2.5899(15) yes
I1 Cu2 2.6575(14) yes
I2 Cu1 2.6477(14) yes
I2 Cu2 2.6148(15) yes
I1' Cu1' 2.5698(15) yes
I1' Cu2' 2.6787(13) yes
I2' Cu1' 2.6485(14) yes
I2' Cu2' 2.6260(15) yes
Cu1 P1 2.272(3) yes
Cu1 P2 2.275(3) yes
Cu2 P3 2.269(3) yes
Cu2 P4 2.268(3) yes
Cu1' P1' 2.263(3) yes
Cu1' P2' 2.274(3) yes
Cu2' P3' 2.273(3) yes
Cu2' P4' 2.277(2) yes
P1 C1 1.838(12) yes
P1 C7 1.812(10) yes
P1 C18 1.832(11) yes
P2 C13 1.831(10) yes
P2 C19 1.833(11) yes
P2 C25 1.801(11) yes
P3 C31 1.826(10) yes
P3 C37 1.826(10) yes
P3 C48 1.843(11) yes
P4 C43 1.834(10) yes
P4 C49 1.828(10) yes
P4 C55 1.827(10) yes
P1' C1' 1.833(10) yes
P1' C7' 1.834(10) yes
P1' C18' 1.839(11) yes
P2' C13' 1.830(11) yes
P2' C19' 1.838(10) yes
P2' C25' 1.817(10) yes
P3' C31' 1.821(10) yes
P3' C37' 1.825(10) yes
P3' C48' 1.833(11) yes
P4' C43' 1.840(10) yes
P4' C49' 1.822(10) yes
P4' C55' 1.824(10) yes
C1 C2 1.385(15) yes
C1 C6 1.398(18) yes
C2 C3 1.398(15) yes
C3 C4 1.37(2) yes
C4 C5 1.353(17) yes
C5 C6 1.415(17) yes
C7 C8 1.409(14) yes
C7 C12 1.393(15) yes
C8 C9 1.385(15) yes
C9 C10 1.348(18) yes
C10 C11 1.385(15) yes
C11 C12 1.384(14) yes
C13 C14 1.396(13) yes
C13 C18 1.414(13) yes
C14 C15 1.381(14) yes
C15 C16 1.383(13) yes
C16 C17 1.396(15) yes
C17 C18 1.398(15) yes
C19 C20 1.368(14) yes
C19 C24 1.399(16) yes
C20 C21 1.406(16) yes
C21 C22 1.387(18) yes
C22 C23 1.360(15) yes
C23 C24 1.402(16) yes
C25 C26 1.395(17) yes
C25 C30 1.398(15) yes
C26 C27 1.379(17) yes
C27 C28 1.393(17) yes
C28 C29 1.36(2) yes
C29 C30 1.399(17) yes
C31 C32 1.394(13) yes
C31 C36 1.379(14) yes
C32 C33 1.373(13) yes
C33 C34 1.348(15) yes
C34 C35 1.397(15) yes
C35 C36 1.401(14) yes
C37 C38 1.382(15) yes
C37 C42 1.370(17) yes
C38 C39 1.395(14) yes
C39 C40 1.356(16) yes
C40 C41 1.38(2) yes
C41 C42 1.397(19) yes
C43 C44 1.410(14) yes
C43 C48 1.411(13) yes
C44 C45 1.390(14) yes
C45 C46 1.365(14) yes
C46 C47 1.393(15) yes
C47 C48 1.393(15) yes
C49 C50 1.389(14) yes
C49 C54 1.398(15) yes
C50 C51 1.383(15) yes
C51 C52 1.366(17) yes
C52 C53 1.378(16) yes
C53 C54 1.397(15) yes
C55 C56 1.358(17) yes
C55 C60 1.402(15) yes
C56 C57 1.401(18) yes
C57 C58 1.357(18) yes
C58 C59 1.369(19) yes
C59 C60 1.392(18) yes
C1' C2' 1.381(15) yes
C1' C6' 1.397(17) yes
C2' C3' 1.389(15) yes
C3' C4' 1.37(2) yes
C4' C5' 1.383(18) yes
C5' C6' 1.406(17) yes
C7' C8' 1.384(14) yes
C7' C12' 1.386(14) yes
C8' C9' 1.396(14) yes
C9' C10' 1.379(16) yes
C10' C11' 1.374(15) yes
C11' C12' 1.393(13) yes
C13' C14' 1.401(15) yes
C13' C18' 1.404(13) yes
C14' C15' 1.388(15) yes
C15' C16' 1.382(14) yes
C16' C17' 1.390(15) yes
C17' C18' 1.394(14) yes
C19' C20' 1.378(14) yes
C19' C24' 1.383(16) yes
C20' C21' 1.382(16) yes
C21' C22' 1.379(17) yes
C22' C23' 1.369(15) yes
C23' C24' 1.392(15) yes
C25' C26' 1.393(15) yes
C25' C30' 1.402(14) yes
C26' C27' 1.385(14) yes
C27' C28' 1.372(14) yes
C28' C29' 1.385(17) yes
C29' C30' 1.390(14) yes
C31' C32' 1.401(16) yes
C31' C36' 1.396(14) yes
C32' C33' 1.369(16) yes
C33' C34' 1.390(17) yes
C34' C35' 1.376(19) yes
C35' C36' 1.394(15) yes
C37' C38' 1.389(16) yes
C37' C42' 1.382(13) yes
C38' C39' 1.381(16) yes
C39' C40' 1.376(15) yes
C40' C41' 1.364(16) yes
C41' C42' 1.408(13) yes
C43' C44' 1.409(14) yes
C43' C48' 1.417(13) yes
C44' C45' 1.363(14) yes
C45' C46' 1.376(13) yes
C46' C47' 1.379(14) yes
C47' C48' 1.389(15) yes
C49' C50' 1.395(13) yes
C49' C54' 1.392(14) yes
C50' C51' 1.399(15) yes
C51' C52' 1.363(16) yes
C52' C53' 1.391(15) yes
C53' C54' 1.394(14) yes
C55' C56' 1.388(16) yes
C55' C60' 1.400(13) yes
C56' C57' 1.415(16) yes
C57' C58' 1.365(16) yes
C58' C59' 1.373(18) yes
C59' C60' 1.393(16) yes
C2 H2 0.950 no
C3 H3 0.950 no
C4 H4 0.950 no
C5 H5 0.950 no
C6 H6 0.950 no
C8 H8 0.950 no
C9 H9 0.950 no
C10 H10 0.950 no
C11 H11 0.950 no
C12 H12 0.950 no
C14 H14 0.950 no
C15 H15 0.950 no
C16 H16 0.950 no
C17 H17 0.950 no
C20 H20 0.950 no
C21 H21 0.950 no
C22 H22 0.950 no
C23 H23 0.950 no
C24 H24 0.950 no
C26 H26 0.950 no
C27 H27 0.950 no
C28 H28 0.950 no
C29 H29 0.950 no
C30 H30 0.950 no
C32 H32 0.950 no
C33 H33 0.950 no
C34 H34 0.950 no
C35 H35 0.950 no
C36 H36 0.950 no
C38 H38 0.950 no
C39 H39 0.950 no
C40 H40 0.950 no
C41 H41 0.950 no
C42 H42 0.950 no
C44 H44 0.950 no
C45 H45 0.950 no
C46 H46 0.950 no
C47 H47 0.950 no
C50 H50 0.950 no
C51 H51 0.950 no
C52 H52 0.950 no
C53 H53 0.950 no
C54 H54 0.950 no
C56 H56 0.950 no
C57 H57 0.950 no
C58 H58 0.950 no
C59 H59 0.950 no
C60 H60 0.950 no
C2' H2' 0.950 no
C3' H3' 0.950 no
C4' H4' 0.950 no
C5' H5' 0.950 no
C6' H6' 0.950 no
C8' H8' 0.950 no
C9' H9' 0.950 no
C10' H10' 0.950 no
C11' H11' 0.950 no
C12' H12' 0.950 no
C14' H14' 0.950 no
C15' H15' 0.950 no
C16' H16' 0.950 no
C17' H17' 0.950 no
C20' H20' 0.950 no
C21' H21' 0.950 no
C22' H22' 0.950 no
C23' H23' 0.950 no
C24' H24' 0.950 no
C26' H26' 0.950 no
C27' H27' 0.950 no
C28' H28' 0.950 no
C29' H29' 0.950 no
C30' H30' 0.950 no
C32' H32' 0.950 no
C33' H33' 0.950 no
C34' H34' 0.950 no
C35' H35' 0.950 no
C36' H36' 0.950 no
C38' H38' 0.950 no
C39' H39' 0.950 no
C40' H40' 0.950 no
C41' H41' 0.950 no
C42' H42' 0.950 no
C44' H44' 0.950 no
C45' H45' 0.950 no
C46' H46' 0.950 no
C47' H47' 0.950 no
C50' H50' 0.950 no
C51' H51' 0.950 no
C52' H52' 0.950 no
C53' H53' 0.950 no
C54' H54' 0.950 no
C56' H56' 0.950 no
C57' H57' 0.950 no
C58' H58' 0.950 no
C59' H59' 0.950 no
C60' H60' 0.950 no

loop_
_geom_contact_atom_site_label_1
_geom_contact_atom_site_label_2
_geom_contact_distance
_geom_contact_publ_flag
_geom_contact_site_symmetry_2
C1 C4 2.768(17) no .
C1 C8 3.213(15) no .
C1 C24 3.505(14) no .
C2 C5 2.772(19) no .
C2 C17 3.547(16) no .
C2 C18 3.076(15) no .
C3 C6 2.779(17) no .
C7 C10 2.796(14) no .
C7 C17 3.134(15) no .
C8 C11 2.763(17) no .
C8 C51 3.570(17) no .
C9 C12 2.743(15) no .
C9 C51 3.447(18) no .
C12 C18 3.542(14) no .
C13 C16 2.800(14) no .
C13 C20 3.262(14) no .
C13 C26 3.311(14) no .
C14 C17 2.776(14) no .
C14 C20 3.584(15) no .
C14 C25 3.156(14) no .
C14 C26 3.348(14) no .
C15 C18 2.792(15) no .
C19 C22 2.782(15) no .
C19 C30 3.108(15) no .
C20 C23 2.765(17) no .
C20 C25 3.373(15) no .
C20 C30 3.341(16) no .
C21 C24 2.775(16) no .
C25 C28 2.797(16) no .
C26 C29 2.745(17) no .
C27 C30 2.778(19) no .
C31 C34 2.777(14) no .
C31 C38 3.499(15) no .
C31 C47 3.217(14) no .
C32 C35 2.742(14) no .
C33 C36 2.772(14) no .
C36 C37 3.200(15) no .
C36 C47 3.374(14) no .
C36 C48 3.557(13) no .
C37 C40 2.781(16) no .
C38 C41 2.748(18) no .
C39 C42 2.749(19) no .
C42 C47 3.505(18) no .
C42 C48 3.158(16) no .
C43 C46 2.803(15) no .
C43 C54 3.297(13) no .
C43 C60 3.260(15) no .
C44 C47 2.755(13) no .
C44 C49 3.163(14) no .
C44 C54 3.373(14) no .
C44 C55 3.553(15) no .
C44 C60 3.412(17) no .
C45 C48 2.803(15) no .
C49 C52 2.771(15) no .
C49 C60 3.326(16) no .
C50 C53 2.785(17) no .
C50 C55 3.103(14) no .
C50 C60 3.284(16) no .
C51 C54 2.755(15) no .
C55 C58 2.769(15) no .
C56 C59 2.754(16) no .
C57 C60 2.75(2) no .
C1' C4' 2.757(15) no .
C1' C8' 3.152(14) no .
C1' C24' 3.432(13) no .
C2' C5' 2.794(19) no .
C2' C17' 3.488(16) no .
C2' C18' 3.083(14) no .
C3' C6' 2.778(17) no .
C6' C7' 3.562(16) no .
C6' C24' 3.573(14) no .
C7' C10' 2.781(14) no .
C7' C17' 3.164(15) no .
C8' C11' 2.774(15) no .
C8' C17' 3.503(15) no .
C9' C12' 2.758(14) no .
C11' C50' 3.330(17) no .
C12' C50' 3.491(15) no .
C13' C16' 2.783(14) no .
C13' C20' 3.230(14) no .
C13' C26' 3.328(13) no .
C14' C17' 2.782(13) no .
C14' C20' 3.523(15) no .
C14' C25' 3.203(14) no .
C14' C26' 3.295(13) no .
C15' C18' 2.794(15) no .
C19' C22' 2.757(15) no .
C19' C30' 3.152(14) no .
C20' C23' 2.755(17) no .
C20' C25' 3.430(14) no .
C20' C30' 3.527(14) no .
C21' C24' 2.771(15) no .
C25' C28' 2.798(14) no .
C26' C29' 2.768(14) no .
C27' C30' 2.759(16) no .
C31' C34' 2.807(15) no .
C31' C42' 3.583(13) no .
C31' C47' 3.140(14) no .
C32' C35' 2.753(16) no .
C32' C47' 3.551(14) no .
C32' C48' 3.405(14) no .
C33' C36' 2.764(17) no .
C36' C37' 3.103(14) no .
C36' C42' 3.582(14) no .
C37' C40' 2.781(13) no .
C37' C47' 3.582(15) no .
C38' C41' 2.751(14) no .
C39' C42' 2.767(16) no .
C42' C47' 3.424(14) no .
C42' C48' 3.187(13) no .
C43' C46' 2.798(14) no .
C43' C54' 3.380(13) no .
C43' C60' 3.358(14) no .
C44' C47' 2.751(13) no .
C44' C49' 3.233(13) no .
C44' C55' 3.548(15) no .
C44' C60' 3.462(16) no .
C45' C48' 2.781(14) no .
C49' C52' 2.809(14) no .
C49' C60' 3.348(14) no .
C50' C53' 2.775(16) no .
C50' C55' 3.132(14) no .
C50' C60' 3.233(15) no .
C51' C54' 2.749(15) no .
C55' C58' 2.789(15) no .
C56' C59' 2.769(14) no .
C57' C60' 2.774(18) no .
C4 C34 3.585(15) no 2_747
C15 C40' 3.581(13) no 1_656
C15 C41' 3.556(13) no 1_656
C16 C44' 3.295(15) no 1_556
C16 C45' 3.250(14) no 1_556
C16 C54' 3.587(15) no 1_556
C17 C45' 3.491(15) no 1_556
C27 C59 3.532(18) no 2_657
C27 C33' 3.433(19) no 1_556
C27 C34' 3.40(2) no 1_556
C28 C34' 3.59(2) no 1_556
C30 C53 3.495(18) no 2_757
C32 C15' 3.491(15) no .
C34 C4 3.585(15) no 2_757
C34 C27' 3.517(17) no .
C45 C17' 3.412(14) no .
C46 C16' 3.492(14) no .
C46 C17' 3.376(14) no .
C47 C16' 3.456(14) no .
C48 C16' 3.559(15) no .
C53 C30 3.495(18) no 2_747
C59 C27 3.532(18) no 2_647
C11' C35' 3.512(18) no 2_646
C11' C36' 3.539(16) no 2_646
C15' C32 3.491(15) no .
C16' C46 3.492(14) no .
C16' C47 3.456(14) no .
C16' C48 3.559(15) no .
C17' C45 3.412(14) no .
C17' C46 3.376(14) no .
C27' C34 3.517(17) no .
C27' C59' 3.441(16) no 2_656
C27' C60' 3.460(15) no 2_656
C28' C60' 3.554(15) no 2_656
C33' C27 3.433(19) no 1_554
C34' C27 3.40(2) no 1_554
C34' C28 3.59(2) no 1_554
C35' C11' 3.512(18) no 2_656
C35' C57' 3.576(18) no 2_656
C36' C11' 3.539(16) no 2_656
C40' C15 3.581(13) no 1_454
C41' C15 3.556(13) no 1_454
C44' C16 3.295(15) no 1_554
C45' C16 3.250(14) no 1_554
C45' C17 3.491(15) no 1_554
C54' C16 3.587(15) no 1_554
C57' C35' 3.576(18) no 2_646
C59' C27' 3.441(16) no 2_646
C60' C27' 3.460(15) no 2_646
C60' C28' 3.554(15) no 2_646
I1 H6 3.3177 no .
I1 H24 3.1137 no .
I1 H32 2.9791 no .
I1 H54 3.2070 no .
I2 H12 3.0612 no .
I2 H26 3.2915 no .
I2 H38 3.2881 no .
I2 H56 3.2592 no .
I1' H6' 3.5617 no .
I1' H24' 3.0578 no .
I1' H32' 3.0002 no .
I1' H54' 3.0794 no .
I2' H12' 3.1118 no .
I2' H26' 3.5159 no .
I2' H38' 3.1549 no .
I2' H56' 3.0894 no .
Cu1 H6 3.4794 no .
Cu1 H12 3.4345 no .
Cu1 H24 3.1299 no .
Cu2 H32 3.2681 no .
Cu2 H38 3.4795 no .
Cu2 H56 3.1593 no .
Cu1' H6' 3.5069 no .
Cu1' H12' 3.3223 no .
Cu1' H24' 3.0608 no .
Cu2' H38' 3.2548 no .
Cu2' H54' 3.5258 no .
Cu2' H56' 3.1559 no .
P1 H2 2.9605 no .
P1 H6 2.8208 no .
P1 H8 3.0036 no .
P1 H12 2.7974 no .
P1 H17 2.9239 no .
P2 H14 2.9814 no .
P2 H20 2.9132 no .
P2 H24 2.8488 no .
P2 H26 2.8514 no .
P2 H30 2.9173 no .
P3 H32 2.8195 no .
P3 H36 2.9521 no .
P3 H38 2.8074 no .
P3 H42 2.9394 no .
P3 H47 2.9532 no .
P4 H44 2.9475 no .
P4 H50 2.9284 no .
P4 H54 2.8497 no .
P4 H56 2.8398 no .
P4 H60 2.9177 no .
P1' H2' 2.9489 no .
P1' H6' 2.8059 no .
P1' H8' 2.9560 no .
P1' H12' 2.8137 no .
P1' H17' 2.9425 no .
P2' H14' 2.9560 no .
P2' H20' 2.9172 no .
P2' H24' 2.8432 no .
P2' H26' 2.9082 no .
P2' H30' 2.8785 no .
P3' H32' 2.8575 no .
P3' H36' 2.9534 no .
P3' H38' 2.8229 no .
P3' H42' 2.9485 no .
P3' H47' 2.9290 no .
P4' H12' 3.5691 no .
P4' H44' 2.9494 no .
P4' H50' 2.9795 no .
P4' H54' 2.8092 no .
P4' H56' 2.8541 no .
P4' H60' 2.9340 no .
C1 H3 3.2524 no .
C1 H5 3.2676 no .
C1 H8 2.7814 no .
C1 H24 3.3832 no .
C2 H4 3.2630 no .
C2 H6 3.2832 no .
C2 H8 3.3252 no .
C2 H17 3.5926 no .
C3 H5 3.2171 no .
C4 H2 3.2641 no .
C4 H6 3.2677 no .
C4 H23 3.5169 no .
C5 H3 3.2155 no .
C6 H2 3.2820 no .
C6 H4 3.2684 no .
C6 H8 3.2745 no .
C6 H24 3.2661 no .
C7 H6 3.5066 no .
C7 H9 3.2704 no .
C7 H11 3.2727 no .
C7 H17 2.7150 no .
C8 H10 3.2447 no .
C8 H12 3.2606 no .
C8 H17 3.0574 no .
C8 H51 3.4830 no .
C9 H11 3.2187 no .
C9 H50 3.3644 no .
C9 H51 3.0455 no .
C10 H8 3.2391 no .
C10 H12 3.2526 no .
C10 H50 3.0560 no .
C10 H51 3.5106 no .
C11 H9 3.2185 no .
C11 H50 3.0776 no .
C12 H8 3.2623 no .
C12 H10 3.2571 no .
C12 H17 3.3643 no .
C12 H50 3.4088 no .
C12 H56 3.5318 no .
C13 H2 3.3399 no .
C13 H15 3.2780 no .
C13 H17 3.2944 no .
C13 H20 2.9914 no .
C13 H26 3.0364 no .
C14 H16 3.2475 no .
C14 H20 2.9540 no .
C14 H26 3.1375 no .
C15 H17 3.2673 no .
C16 H14 3.2445 no .
C17 H2 2.8580 no .
C17 H15 3.2693 no .
C18 H2 2.6304 no .
C18 H12 3.4477 no .
C18 H14 3.2725 no .
C18 H16 3.2749 no .
C19 H21 3.2599 no .
C19 H23 3.2724 no .
C19 H30 2.6460 no .
C20 H14 3.4853 no .
C20 H22 3.2736 no .
C20 H24 3.2538 no .
C20 H30 2.8068 no .
C21 H23 3.2367 no .
C22 H20 3.2703 no .
C22 H24 3.2574 no .
C23 H21 3.2364 no .
C24 H20 3.2549 no .
C24 H22 3.2605 no .
C24 H30 3.4161 no .
C25 H14 2.7291 no .
C25 H20 3.1572 no .
C25 H27 3.2850 no .
C25 H29 3.2791 no .
C26 H14 2.8813 no .
C26 H28 3.2453 no .
C26 H30 3.2514 no .
C27 H29 3.2436 no .
C28 H26 3.2414 no .
C28 H30 3.2475 no .
C29 H27 3.2442 no .
C30 H14 3.5622 no .
C30 H20 3.2012 no .
C30 H26 3.2453 no .
C30 H28 3.2533 no .
C31 H33 3.2678 no .
C31 H35 3.2622 no .
C31 H38 3.4268 no .
C31 H47 2.8137 no .
C32 H34 3.2167 no .
C32 H36 3.2474 no .
C33 H35 3.2355 no .
C34 H32 3.2094 no .
C34 H36 3.2777 no .
C35 H33 3.2411 no .
C35 H47 3.5902 no .
C36 H32 3.2401 no .
C36 H34 3.2767 no .
C36 H47 2.6378 no .
C37 H36 2.8476 no .
C37 H39 3.2643 no .
C37 H41 3.2584 no .
C37 H47 3.5753 no .
C38 H36 3.5977 no .
C38 H40 3.2454 no .
C38 H42 3.2282 no .
C39 H41 3.2246 no .
C40 H38 3.2379 no .
C40 H42 3.2562 no .
C41 H39 3.2264 no .
C42 H36 3.0080 no .
C42 H38 3.2269 no .
C42 H40 3.2609 no .
C42 H47 3.4445 no .
C43 H42 3.4797 no .
C43 H45 3.2959 no .
C43 H47 3.2732 no .
C43 H54 3.0171 no .
C43 H60 2.9864 no .
C44 H46 3.2431 no .
C44 H54 3.1988 no .
C44 H60 2.7688 no .
C45 H47 3.2402 no .
C46 H44 3.2354 no .
C47 H36 3.1832 no .
C47 H42 2.8033 no .
C47 H45 3.2493 no .
C48 H36 3.4836 no .
C48 H42 2.6904 no .
C48 H44 3.2803 no .
C48 H46 3.2825 no .
C49 H44 2.7467 no .
C49 H51 3.2474 no .
C49 H53 3.2808 no .
C49 H60 3.1089 no .
C50 H44 3.5178 no .
C50 H52 3.2499 no .
C50 H54 3.2669 no .
C50 H60 3.1607 no .
C51 H9 3.5435 no .
C51 H53 3.2399 no .
C52 H6 3.5401 no .
C52 H50 3.2516 no .
C52 H54 3.2530 no .
C53 H6 3.0182 no .
C53 H51 3.2355 no .
C54 H6 3.0867 no .
C54 H44 2.9951 no .
C54 H50 3.2707 no .
C54 H52 3.2542 no .
C55 H44 3.5102 no .
C55 H50 2.6555 no .
C55 H57 3.2479 no .
C55 H59 3.2731 no .
C56 H11 3.2463 no .
C56 H12 3.5709 no .
C56 H50 3.3931 no .
C56 H58 3.2472 no .
C56 H60 3.2399 no .
C57 H11 3.3165 no .
C57 H59 3.2221 no .
C58 H56 3.2412 no .
C58 H60 3.2484 no .
C59 H50 3.5923 no .
C59 H57 3.2237 no .
C60 H44 3.1701 no .
C60 H50 2.7968 no .
C60 H56 3.2436 no .
C60 H58 3.2487 no .
C1' H3' 3.2493 no .
C1' H5' 3.2817 no .
C1' H8' 2.7415 no .
C1' H24' 3.3666 no .
C2' H4' 3.2488 no .
C2' H6' 3.2708 no .
C2' H8' 3.0311 no .
C2' H17' 3.5191 no .
C3' H5' 3.2616 no .
C4' H2' 3.2532 no .
C4' H6' 3.2618 no .
C4' H23' 3.5876 no .
C5' H3' 3.2583 no .
C5' H23' 3.5342 no .
C6' H2' 3.2731 no .
C6' H4' 3.2588 no .
C6' H8' 3.4366 no .
C6' H24' 3.2632 no .
C7' H6' 3.4880 no .
C7' H9' 3.2610 no .
C7' H11' 3.2702 no .
C7' H17' 2.7361 no .
C8' H10' 3.2653 no .
C8' H12' 3.2490 no .
C8' H17' 2.7770 no .
C9' H11' 3.2443 no .
C10' H8' 3.2638 no .
C10' H12' 3.2490 no .
C10' H50' 3.4989 no .
C10' H51' 3.3981 no .
C11' H9' 3.2417 no .
C11' H50' 2.9495 no .
C12' H8' 3.2518 no .
C12' H10' 3.2534 no .
C12' H50' 3.4098 no .
C13' H2' 3.3206 no .
C13' H15' 3.2815 no .
C13' H17' 3.2815 no .
C13' H20' 2.9916 no .
C13' H26' 2.9925 no .
C14' H16' 3.2487 no .
C14' H20' 2.9167 no .
C14' H26' 2.9410 no .
C15' H17' 3.2676 no .
C16' H2' 3.5820 no .
C16' H14' 3.2491 no .
C17' H2' 2.7880 no .
C17' H8' 3.4288 no .
C17' H15' 3.2694 no .
C18' H2' 2.6199 no .
C18' H14' 3.2777 no .
C18' H16' 3.2629 no .
C19' H21' 3.2582 no .
C19' H23' 3.2584 no .
C19' H30' 2.7029 no .
C20' H14' 3.4304 no .
C20' H22' 3.2371 no .
C20' H24' 3.2464 no .
C20' H30' 3.0870 no .
C21' H23' 3.2478 no .
C22' H20' 3.2373 no .
C22' H24' 3.2458 no .
C23' H21' 3.2490 no .
C24' H20' 3.2438 no .
C24' H22' 3.2450 no .
C24' H30' 3.3767 no .
C25' H14' 2.7699 no .
C25' H20' 3.1953 no .
C25' H27' 3.2613 no .
C25' H29' 3.2779 no .
C26' H14' 2.7956 no .
C26' H28' 3.2585 no .
C26' H30' 3.2620 no .
C27' H29' 3.2364 no .
C28' H26' 3.2538 no .
C28' H30' 3.2624 no .
C29' H27' 3.2355 no .
C30' H20' 3.4087 no .
C30' H26' 3.2636 no .
C30' H28' 3.2662 no .
C31' H33' 3.2825 no .
C31' H35' 3.2887 no .
C31' H42' 3.5405 no .
C31' H47' 2.7276 no .
C32' H34' 3.2396 no .
C32' H36' 3.2424 no .
C32' H47' 3.1974 no .
C33' H35' 3.2551 no .
C34' H32' 3.2349 no .
C34' H36' 3.2469 no .
C35' H33' 3.2540 no .
C36' H32' 3.2386 no .
C36' H34' 3.2541 no .
C36' H47' 3.3267 no .
C37' H36' 2.6254 no .
C37' H39' 3.2736 no .
C37' H41' 3.2765 no .
C37' H47' 3.5273 no .
C38' H36' 3.1645 no .
C38' H40' 3.2347 no .
C38' H42' 3.2405 no .
C39' H41' 3.2411 no .
C40' H38' 3.2317 no .
C40' H42' 3.2503 no .
C41' H39' 3.2410 no .
C42' H36' 2.9816 no .
C42' H38' 3.2355 no .
C42' H40' 3.2548 no .
C42' H47' 3.2908 no .
C43' H45' 3.2713 no .
C43' H47' 3.2774 no .
C43' H54' 3.1293 no .
C43' H60' 3.1154 no .
C44' H46' 3.2344 no .
C44' H54' 3.5163 no .
C44' H60' 2.8621 no .
C45' H47' 3.2354 no .
C46' H44' 3.2308 no .
C47' H32' 3.4650 no .
C47' H42' 2.6996 no .
C47' H45' 3.2380 no .
C48' H32' 3.1818 no .
C48' H42' 2.7896 no .
C48' H44' 3.2793 no .
C48' H46' 3.2679 no .
C49' H44' 2.8650 no .
C49' H51' 3.2697 no .
C49' H53' 3.2812 no .
C49' H60' 3.1212 no .
C50' H11' 3.4027 no .
C50' H44' 3.4725 no .
C50' H52' 3.2690 no .
C50' H54' 3.2510 no .
C50' H60' 3.0256 no .
C51' H53' 3.2338 no .
C52' H50' 3.2616 no .
C52' H54' 3.2640 no .
C53' H6' 3.0388 no .
C53' H51' 3.2323 no .
C54' H6' 3.2987 no .
C54' H44' 3.3518 no .
C54' H50' 3.2549 no .
C54' H52' 3.2709 no .
C55' H11' 3.5434 no .
C55' H44' 3.4470 no .
C55' H50' 2.6782 no .
C55' H57' 3.2881 no .
C55' H59' 3.2800 no .
C56' H11' 3.3084 no .
C56' H12' 3.3927 no .
C56' H50' 3.5785 no .
C56' H58' 3.2599 no .
C56' H60' 3.2555 no .
C57' H11' 3.5102 no .
C57' H59' 3.2371 no .
C58' H56' 3.2543 no .
C58' H60' 3.2506 no .
C59' H50' 3.4570 no .
C59' H57' 3.2402 no .
C60' H44' 3.1189 no .
C60' H50' 2.6094 no .
C60' H56' 3.2571 no .
C60' H58' 3.2514 no .
H2 H3 2.3507 no .
H2 H8 3.5344 no .
H2 H17 2.9865 no .
H3 H4 2.3111 no .
H4 H5 2.2920 no .
H5 H6 2.3724 no .
H5 H53 3.3865 no .
H6 H8 3.4639 no .
H6 H24 3.4664 no .
H6 H53 3.1629 no .
H6 H54 3.2751 no .
H8 H9 2.3231 no .
H8 H17 3.2016 no .
H9 H10 2.2880 no .
H9 H51 2.9364 no .
H10 H11 2.3377 no .
H10 H50 3.3683 no .
H11 H12 2.3264 no .
H11 H50 3.4092 no .
H11 H56 3.2388 no .
H11 H57 3.3824 no .
H12 H56 3.0211 no .
H14 H15 2.3210 no .
H14 H20 2.7273 no .
H14 H26 2.8930 no .
H15 H16 2.3330 no .
H16 H17 2.3452 no .
H20 H21 2.3561 no .
H20 H30 2.8741 no .
H21 H22 2.3388 no .
H22 H23 2.3037 no .
H23 H24 2.3519 no .
H26 H27 2.3212 no .
H27 H28 2.3490 no .
H28 H29 2.2983 no .
H29 H30 2.3423 no .
H32 H33 2.3121 no .
H33 H34 2.2951 no .
H34 H35 2.3466 no .
H35 H36 2.3555 no .
H36 H42 3.0341 no .
H36 H47 2.4138 no .
H38 H39 2.3386 no .
H39 H40 2.3039 no .
H40 H41 2.3314 no .
H41 H42 2.3441 no .
H42 H47 2.8330 no .
H44 H45 2.3312 no .
H44 H54 3.0662 no .
H44 H60 2.3834 no .
H45 H46 2.3149 no .
H46 H47 2.3320 no .
H50 H51 2.3298 no .
H50 H60 2.9039 no .
H51 H52 2.3036 no .
H52 H53 2.3305 no .
H53 H54 2.3519 no .
H56 H57 2.3475 no .
H57 H58 2.3035 no .
H58 H59 2.3158 no .
H59 H60 2.3445 no .
H2' H3' 2.3420 no .
H2' H8' 3.1400 no .
H2' H17' 2.9127 no .
H3' H4' 2.3134 no .
H4' H5' 2.3322 no .
H5' H6' 2.3690 no .
H5' H53' 3.5241 no .
H6' H24' 3.3541 no .
H6' H53' 2.9907 no .
H6' H54' 3.4011 no .
H8' H9' 2.3450 no .
H8' H17' 2.7205 no .
H9' H10' 2.3263 no .
H10' H11' 2.3253 no .
H10' H51' 3.5340 no .
H11' H12' 2.3407 no .
H11' H50' 2.7914 no .
H11' H56' 3.5338 no .
H12' H50' 3.5675 no .
H12' H56' 3.0312 no .
H14' H15' 2.3369 no .
H14' H20' 2.6791 no .
H14' H26' 2.6381 no .
H15' H16' 2.3277 no .
H16' H17' 2.3341 no .
H20' H21' 2.3340 no .
H20' H30' 3.1897 no .
H21' H22' 2.3291 no .
H22' H23' 2.3121 no .
H23' H24' 2.3466 no .
H26' H27' 2.3237 no .
H27' H28' 2.3171 no .
H28' H29' 2.3369 no .
H29' H30' 2.3354 no .
H32' H33' 2.3038 no .
H32' H47' 3.3485 no .
H33' H34' 2.3429 no .
H34' H35' 2.3273 no .
H35' H36' 2.3347 no .
H36' H38' 3.4985 no .
H36' H42' 3.2133 no .
H36' H47' 3.5743 no .
H38' H39' 2.3247 no .
H38' H56' 3.5096 no .
H39' H40' 2.3247 no .
H40' H41' 2.3105 no .
H41' H42' 2.3580 no .
H42' H47' 2.5550 no .
H44' H45' 2.2987 no .
H44' H54' 3.4935 no .
H44' H60' 2.3516 no .
H45' H46' 2.3248 no .
H46' H47' 2.3220 no .
H50' H51' 2.3380 no .
H50' H60' 2.5696 no .
H51' H52' 2.3080 no .
H52' H53' 2.3480 no .
H53' H54' 2.3357 no .
H56' H57' 2.3654 no .
H57' H58' 2.3113 no .
H58' H59' 2.3153 no .
H59' H60' 2.3398 no .
I1 H40 3.0751 no 1_655
I1 H51 3.1062 no 2_757
I1 H52 3.4953 no 2_757
I1 H15' 3.3024 no .
I2 H4 3.2612 no 1_455
I2 H59 3.0953 no 2_657
I2 H46' 3.5806 no 1_556
I1' H15 3.4551 no 1_554
I1' H40' 3.2203 no 1_655
I1' H51' 3.3115 no 2_756
I1' H52' 3.4948 no 2_756
I2' H4' 3.1069 no 1_455
I2' H59' 3.0002 no 2_656
C2 H34 3.3118 no 2_747
C3 H34 2.7584 no 2_747
C3 H46' 3.4548 no 1_656
C4 H33 3.5402 no 2_747
C4 H34 2.9433 no 2_747
C4 H57 3.3343 no 1_655
C4 H46' 3.5936 no 1_656
C5 H33 3.3091 no 2_747
C5 H39 3.5643 no 1_655
C5 H57 2.9197 no 1_655
C6 H33 3.3603 no 2_747
C8 H33 3.4146 no 2_747
C8 H14' 3.4434 no 2_747
C8 H20' 3.1202 no 2_747
C9 H14' 3.3443 no 2_747
C9 H15' 3.4906 no 2_747
C9 H20' 2.8377 no 2_747
C9 H21' 3.4681 no 2_747
C10 H36 3.5914 no 2_647
C10 H20' 3.3117 no 2_747
C10 H21' 2.9749 no 2_747
C11 H35 3.5335 no 2_647
C11 H21' 3.0067 no 2_747
C12 H21' 3.5538 no 2_747
C12 H45' 3.5504 no 1_556
C13 H41' 3.4711 no 1_656
C14 H32' 3.4390 no 1_556
C14 H40' 3.5712 no 1_656
C14 H41' 3.0213 no 1_656
C15 H32' 3.2927 no 1_556
C15 H40' 2.9400 no 1_656
C15 H41' 2.8974 no 1_656
C15 H54' 3.1213 no 1_556
C16 H29' 3.1269 no 2_747
C16 H30' 3.3520 no 2_747
C16 H41' 3.1976 no 1_656
C16 H44' 3.4686 no 1_556
C16 H45' 3.4379 no 1_556
C16 H54' 3.1111 no 1_556
C17 H29' 3.4992 no 2_747
C17 H30' 3.5774 no 2_747
C17 H45' 3.3301 no 1_556
C20 H9' 3.5159 no 2_757
C20 H10' 3.4640 no 2_757
C20 H41' 3.2704 no 1_656
C21 H44 3.5776 no 2_757
C21 H10' 3.4997 no 2_757
C21 H42' 3.3085 no 1_656
C22 H44 3.5121 no 2_757
C22 H59 3.5071 no 2_757
C22 H60 3.0095 no 2_757
C23 H39 3.5331 no 1_655
C23 H59 3.5294 no 2_757
C23 H60 3.0632 no 2_757
C26 H59 3.2166 no 2_657
C27 H59 3.2107 no 2_657
C27 H33' 3.4407 no 1_556
C27 H34' 3.3976 no 1_556
C28 H41 3.1971 no 2_657
C28 H42 3.5323 no 2_657
C28 H8' 3.4537 no 2_757
C28 H33' 3.5207 no 1_556
C28 H34' 3.2259 no 1_556
C29 H41 3.0240 no 2_657
C29 H53 3.1388 no 2_757
C29 H8' 3.1548 no 2_757
C29 H9' 3.5197 no 2_757
C29 H17' 3.4466 no 2_757
C30 H53 3.2958 no 2_757
C30 H9' 3.2776 no 2_757
C31 H15' 3.3281 no .
C32 H57 3.3351 no 2_657
C32 H58 3.1047 no 2_657
C32 H15' 2.7567 no .
C33 H8 3.2983 no 2_757
C33 H57 2.9405 no 2_657
C33 H14' 3.3608 no .
C33 H15' 3.2088 no .
C34 H11 3.3683 no 2_657
C34 H57 3.4626 no 2_657
C34 H14' 3.5385 no .
C34 H26' 3.5455 no .
C34 H27' 3.1687 no .
C35 H11 2.9458 no 2_657
C35 H21' 3.0859 no 1_455
C35 H22' 3.3042 no 1_455
C35 H26' 3.3922 no .
C35 H27' 3.0613 no .
C36 H10 3.3125 no 2_657
C36 H11 3.2199 no 2_657
C36 H21' 3.5257 no 1_455
C37 H10 3.4330 no 2_657
C38 H10 3.0381 no 2_657
C39 H5 3.2074 no 1_455
C39 H10 2.9427 no 2_657
C39 H23 3.5883 no 1_455
C40 H5 3.5681 no 1_455
C40 H10 3.2246 no 2_657
C40 H53 3.5613 no 1_455
C40 H16' 3.4763 no 1_455
C41 H10 3.5618 no 2_657
C41 H28 3.2513 no 2_647
C41 H29 3.1965 no 2_647
C41 H2' 3.3386 no 1_455
C42 H28 3.2385 no 2_647
C42 H3' 3.3069 no 1_455
C43 H16' 3.1467 no .
C44 H16' 3.2102 no .
C45 H16' 3.4766 no .
C45 H17' 3.1186 no .
C45 H35' 3.1357 no 2_646
C46 H3' 3.5547 no 1_455
C46 H4' 3.5490 no 1_455
C46 H17' 3.4339 no .
C46 H35' 3.3257 no 2_646
C47 H3' 3.2025 no 1_455
C47 H16' 3.5302 no .
C48 H16' 3.2911 no .
C51 H24 3.3078 no 2_747
C52 H30 3.5455 no 2_747
C53 H29 3.4866 no 2_747
C53 H30 3.2223 no 2_747
C54 H30 3.5984 no 2_747
C54 H40 3.5910 no 1_655
C54 H16' 3.2201 no .
C56 H5 3.3906 no 1_455
C57 H5 3.1046 no 1_455
C58 H32 3.5285 no 2_647
C58 H38 3.5770 no 2_647
C58 H52 3.4545 no 1_455
C59 H22 3.5103 no 2_747
C59 H23 3.3622 no 2_747
C59 H27 3.4408 no 2_647
C59 H38 3.4561 no 2_647
C60 H22 3.4762 no 2_747
C60 H23 3.3425 no 2_747
C2' H41 3.4932 no 1_655
C3' H42 3.4768 no 1_655
C3' H47 3.5917 no 1_655
C3' H34' 3.1783 no 2_746
C4' H46 3.5786 no 1_655
C4' H34' 3.0461 no 2_746
C4' H57' 3.5022 no 1_655
C5' H34' 3.4877 no 2_746
C5' H39' 3.4137 no 1_655
C5' H56' 3.5283 no 1_655
C5' H57' 2.9368 no 1_655
C8' H29 3.5202 no 2_747
C8' H33' 3.1155 no 2_746
C9' H20 3.1897 no 2_747
C9' H33' 3.0159 no 2_746
C10' H20 3.2563 no 2_747
C10' H21 3.4050 no 2_747
C10' H45 3.3921 no .
C10' H36' 3.0359 no 2_646
C11' H45 3.2367 no .
C11' H35' 2.9098 no 2_646
C11' H36' 2.9431 no 2_646
C12' H45 3.3626 no .
C12' H46 3.4292 no .
C12' H35' 3.5605 no 2_646
C14' H9 2.9265 no 2_757
C15' H9 2.8117 no 2_757
C15' H32 3.4935 no .
C15' H40 3.4896 no 1_655
C16' H40 3.1411 no 1_655
C16' H41 3.3725 no 1_655
C16' H54 3.2721 no .
C17' H29 3.3342 no 2_747
C17' H41 3.4048 no 1_655
C17' H45 3.5886 no .
C17' H46 3.5296 no .
C20' H17 3.3754 no 2_757
C21' H35 2.9437 no 1_655
C21' H44' 3.2222 no 2_756
C21' H45' 3.1534 no 2_756
C22' H35 3.0161 no 1_655
C22' H27' 3.5473 no 1_655
C22' H44' 2.8636 no 2_756
C22' H45' 3.5359 no 2_756
C22' H60' 3.2242 no 2_756
C23' H39' 3.5488 no 1_655
C23' H44' 3.3674 no 2_756
C23' H60' 3.2455 no 2_756
C25' H59' 3.5705 no 2_656
C26' H34 3.5223 no .
C26' H59' 3.1362 no 2_656
C27' H34 3.0419 no .
C27' H35 3.3116 no .
C27' H22' 3.4355 no 1_455
C27' H59' 3.2569 no 2_656
C27' H60' 3.2885 no 2_656
C28' H2 3.3489 no 2_757
C28' H3 3.4376 no 2_757
C28' H42' 3.5542 no 2_656
C29' H2 3.3695 no 2_757
C29' H16 3.3862 no 2_757
C29' H41' 3.4461 no 2_656
C29' H53' 3.1951 no 2_756
C30' H16 3.2858 no 2_757
C30' H17 3.3696 no 2_757
C30' H53' 3.2812 no 2_756
C31' H58' 3.3968 no 2_656
C32' H14 3.4514 no 1_554
C32' H15 3.5302 no 1_554
C32' H58' 3.4752 no 2_656
C33' H14 3.5978 no 1_554
C33' H27 3.3578 no 1_554
C33' H8' 3.5239 no 2_756
C33' H9' 3.4223 no 2_756
C33' H57' 3.5370 no 2_656
C34' H27 3.0703 no 1_554
C34' H28 3.4213 no 1_554
C34' H57' 3.0852 no 2_656
C35' H21 3.4831 no 1_454
C35' H27 3.4347 no 1_554
C35' H45 3.4618 no 2_656
C35' H11' 2.8726 no 2_656
C35' H57' 3.2209 no 2_656
C36' H21 3.0726 no 1_454
C36' H10' 3.4362 no 2_656
C36' H11' 2.8377 no 2_656
C38' H5' 3.5443 no 1_455
C39' H5' 3.2837 no 1_455
C39' H10' 3.3472 no 2_656
C39' H51' 3.4319 no 2_656
C40' H15 3.2909 no 1_454
C40' H10' 3.0674 no 2_656
C40' H29' 3.3868 no 2_646
C41' H20 3.2625 no 1_454
C41' H10' 3.0637 no 2_656
C41' H28' 3.5370 no 2_646
C41' H29' 2.8425 no 2_646
C42' H21 3.2653 no 1_454
C42' H10' 3.3537 no 2_656
C42' H28' 3.0822 no 2_646
C42' H29' 3.3697 no 2_646
C43' H15 3.4841 no 1_554
C43' H16 3.5492 no 1_554
C43' H28' 3.4197 no 2_646
C44' H16 2.9995 no 1_554
C44' H22' 3.5161 no 2_746
C44' H27' 3.3658 no 2_646
C44' H28' 3.4819 no 2_646
C45' H3 3.5856 no 1_454
C45' H16 3.3050 no 1_554
C45' H21' 3.5195 no 2_746
C45' H27' 3.3718 no 2_646
C45' H28' 3.5867 no 2_646
C46' H3 2.9614 no 1_454
C47' H3 3.4121 no 1_454
C48' H15 3.4342 no 1_554
C48' H28' 3.4881 no 2_646
C49' H16 3.5942 no 1_554
C50' H23' 3.5004 no 2_746
C51' H24' 3.2565 no 2_746
C52' H30' 3.2462 no 2_746
C52' H58' 3.5941 no 1_655
C53' H16 3.1652 no 1_554
C53' H29' 3.4197 no 2_746
C53' H30' 2.9807 no 2_746
C54' H15 3.3932 no 1_554
C54' H16 2.7855 no 1_554
C56' H5' 3.2368 no 1_455
C57' H5' 3.0764 no 1_455
C57' H52' 3.5969 no 1_455
C58' H52' 3.3007 no 1_455
C59' H38' 3.5287 no 2_646
C60' H23' 3.5638 no 2_746
C60' H27' 3.4184 no 2_646
C60' H28' 3.5833 no 2_646
H2 C28' 3.3489 no 2_747
H2 C29' 3.3695 no 2_747
H2 H28' 3.3187 no 2_747
H2 H29' 3.3553 no 2_747
H2 H41' 3.1524 no 1_656
H3 C28' 3.4376 no 2_747
H3 C45' 3.5856 no 1_656
H3 C46' 2.9614 no 1_656
H3 C47' 3.4121 no 1_656
H3 H34 2.8499 no 2_747
H3 H28' 2.9818 no 2_747
H3 H42' 3.2661 no 1_656
H3 H46' 2.7389 no 1_656
H3 H47' 3.4953 no 1_656
H4 I2 3.2612 no 1_655
H4 H12 3.5473 no 1_655
H4 H34 3.1236 no 2_747
H4 H56 3.0477 no 1_655
H4 H57 3.2224 no 1_655
H4 H46' 3.0326 no 1_656
H5 C39 3.2074 no 1_655
H5 C40 3.5681 no 1_655
H5 C56 3.3906 no 1_655
H5 C57 3.1046 no 1_655
H5 H39 3.1666 no 1_655
H5 H56 3.0375 no 1_655
H5 H57 2.4585 no 1_655
H8 C33 3.2983 no 2_747
H8 H33 2.5742 no 2_747
H8 H14' 2.9949 no 2_747
H8 H20' 3.3403 no 2_747
H9 C14' 2.9265 no 2_747
H9 C15' 2.8117 no 2_747
H9 H40 3.4993 no 2_647
H9 H14' 2.7895 no 2_747
H9 H15' 2.5854 no 2_747
H9 H20' 2.8853 no 2_747
H10 C36 3.3125 no 2_647
H10 C37 3.4330 no 2_647
H10 C38 3.0381 no 2_647
H10 C39 2.9427 no 2_647
H10 C40 3.2246 no 2_647
H10 C41 3.5618 no 2_647
H10 H36 2.9324 no 2_647
H10 H38 3.3783 no 2_647
H10 H39 3.2515 no 2_647
H10 H21' 3.1590 no 2_747
H11 C34 3.3683 no 2_647
H11 C35 2.9458 no 2_647
H11 C36 3.2199 no 2_647
H11 H35 3.0463 no 2_647
H11 H36 3.4681 no 2_647
H11 H21' 3.2000 no 2_747
H12 H4 3.5473 no 1_455
H12 H45' 3.3929 no 1_556
H12 H46' 3.4576 no 1_556
H14 C32' 3.4514 no 1_556
H14 C33' 3.5978 no 1_556
H14 H9' 2.8084 no 2_757
H14 H32' 2.9449 no 1_556
H14 H33' 3.2494 no 1_556
H14 H40' 3.5880 no 1_656
H14 H41' 3.3491 no 1_656
H15 I1' 3.4551 no 1_556
H15 C32' 3.5302 no 1_556
H15 C40' 3.2909 no 1_656
H15 C43' 3.4841 no 1_556
H15 C48' 3.4342 no 1_556
H15 C54' 3.3932 no 1_556
H15 H32' 2.6482 no 1_556
H15 H40' 2.4773 no 1_656
H15 H41' 3.1872 no 1_656
H15 H54' 2.5181 no 1_556
H16 C29' 3.3862 no 2_747
H16 C30' 3.2858 no 2_747
H16 C43' 3.5492 no 1_556
H16 C44' 2.9995 no 1_556
H16 C45' 3.3050 no 1_556
H16 C49' 3.5942 no 1_556
H16 C53' 3.1652 no 1_556
H16 C54' 2.7855 no 1_556
H16 H29' 2.8880 no 2_747
H16 H30' 2.6838 no 2_747
H16 H41' 3.5989 no 1_656
H16 H44' 2.9557 no 1_556
H16 H45' 3.5006 no 1_556
H16 H53' 3.1503 no 1_556
H16 H54' 2.4907 no 1_556
H17 C20' 3.3754 no 2_747
H17 C30' 3.3696 no 2_747
H17 H20' 2.9908 no 2_747
H17 H21' 3.5569 no 2_747
H17 H29' 3.5655 no 2_747
H17 H30' 3.1549 no 2_747
H17 H45' 3.2860 no 1_556
H20 C9' 3.1897 no 2_757
H20 C10' 3.2563 no 2_757
H20 C41' 3.2625 no 1_656
H20 H9' 2.6918 no 2_757
H20 H10' 2.8128 no 2_757
H20 H41' 2.7958 no 1_656
H21 C10' 3.4050 no 2_757
H21 C35' 3.4831 no 1_656
H21 C36' 3.0726 no 1_656
H21 C42' 3.2653 no 1_656
H21 H45 3.3108 no 2_757
H21 H10' 2.8866 no 2_757
H21 H35' 3.4201 no 1_656
H21 H36' 2.6943 no 1_656
H21 H42' 2.9525 no 1_656
H21 H47' 3.3504 no 1_656
H22 C59 3.5103 no 2_757
H22 C60 3.4762 no 2_757
H22 H26 3.3906 no 1_655
H22 H27 2.8551 no 1_655
H22 H59 2.8894 no 2_757
H22 H60 2.8208 no 2_757
H22 H47' 3.2058 no 1_656
H23 C39 3.5883 no 1_655
H23 C59 3.3622 no 2_757
H23 C60 3.3425 no 2_757
H23 H38 3.3469 no 1_655
H23 H39 2.8356 no 1_655
H23 H50 3.5982 no 2_757
H23 H59 2.9251 no 2_757
H23 H60 2.9015 no 2_757
H24 C51 3.3078 no 2_757
H24 H39 3.0307 no 1_655
H24 H51 3.0563 no 2_757
H26 H22 3.3906 no 1_455
H26 H59 3.0624 no 2_657
H26 H46' 3.4503 no 1_556
H26 H47' 3.4212 no 1_556
H27 C59 3.4408 no 2_657
H27 C33' 3.3578 no 1_556
H27 C34' 3.0703 no 1_556
H27 C35' 3.4347 no 1_556
H27 H22 2.8551 no 1_455
H27 H59 3.0917 no 2_657
H27 H60 3.3833 no 2_657
H27 H34' 3.1712 no 1_556
H28 C41 3.2513 no 2_657
H28 C42 3.2385 no 2_657
H28 C34' 3.4213 no 1_556
H28 H41 2.7272 no 2_657
H28 H42 2.6876 no 2_657
H28 H3' 3.5057 no 2_757
H28 H8' 3.5021 no 2_757
H28 H34' 2.8594 no 1_556
H29 C41 3.1965 no 2_657
H29 C53 3.4866 no 2_757
H29 C8' 3.5202 no 2_757
H29 C17' 3.3342 no 2_757
H29 H41 2.3658 no 2_657
H29 H53 2.9863 no 2_757
H29 H54 3.5602 no 2_757
H29 H2' 3.5772 no 2_757
H29 H8' 2.9887 no 2_757
H29 H16' 3.4565 no 2_757
H29 H17' 2.6340 no 2_757
H30 C52 3.5455 no 2_757
H30 C53 3.2223 no 2_757
H30 C54 3.5984 no 2_757
H30 H44 3.2451 no 2_757
H30 H53 3.2680 no 2_757
H30 H9' 3.4148 no 2_757
H32 C58 3.5285 no 2_657
H32 C15' 3.4935 no .
H32 H52 2.9345 no 2_757
H32 H57 3.4869 no 2_657
H32 H58 2.7627 no 2_657
H32 H15' 2.6190 no .
H33 C4 3.5402 no 2_757
H33 C5 3.3091 no 2_757
H33 C6 3.3603 no 2_757
H33 C8 3.4146 no 2_757
H33 H8 2.5742 no 2_757
H33 H52 3.2528 no 2_757
H33 H57 2.8396 no 2_657
H33 H14' 3.4547 no .
H33 H15' 3.3728 no .
H34 C2 3.3118 no 2_757
H34 C3 2.7584 no 2_757
H34 C4 2.9433 no 2_757
H34 C26' 3.5223 no .
H34 C27' 3.0419 no .
H34 H3 2.8499 no 2_757
H34 H4 3.1236 no 2_757
H34 H26' 3.5879 no .
H34 H27' 2.7488 no .
H35 C11 3.5335 no 2_657
H35 C21' 2.9437 no 1_455
H35 C22' 3.0161 no 1_455
H35 C27' 3.3116 no .
H35 H11 3.0463 no 2_657
H35 H21' 2.3285 no 1_455
H35 H22' 2.4656 no 1_455
H35 H26' 3.3391 no .
H35 H27' 2.5451 no .
H35 H45' 3.0880 no 2_656
H36 C10 3.5914 no 2_657
H36 H10 2.9324 no 2_657
H36 H11 3.4681 no 2_657
H36 H3' 3.1282 no 1_455
H36 H21' 3.2050 no 1_455
H38 C58 3.5770 no 2_657
H38 C59 3.4561 no 2_657
H38 H10 3.3783 no 2_657
H38 H23 3.3469 no 1_455
H38 H58 3.4867 no 2_657
H38 H59 3.3008 no 2_657
H39 C5 3.5643 no 1_455
H39 C23 3.5331 no 1_455
H39 H5 3.1666 no 1_455
H39 H10 3.2515 no 2_657
H39 H23 2.8356 no 1_455
H39 H24 3.0307 no 1_455
H39 H50 3.4788 no 2_657
H39 H51 2.9894 no 2_657
H40 I1 3.0751 no 1_455
H40 C54 3.5910 no 1_455
H40 C15' 3.4896 no 1_455
H40 C16' 3.1411 no 1_455
H40 H9 3.4993 no 2_657
H40 H53 3.3303 no 1_455
H40 H54 2.8712 no 1_455
H40 H15' 3.3641 no 1_455
H40 H16' 2.7100 no 1_455
H41 C28 3.1971 no 2_647
H41 C29 3.0240 no 2_647
H41 C2' 3.4932 no 1_455
H41 C16' 3.3725 no 1_455
H41 C17' 3.4048 no 1_455
H41 H28 2.7272 no 2_647
H41 H29 2.3658 no 2_647
H41 H53 3.4852 no 1_455
H41 H2' 2.7181 no 1_455
H41 H3' 3.5489 no 1_455
H41 H16' 3.2583 no 1_455
H41 H17' 3.3231 no 1_455
H42 C28 3.5323 no 2_647
H42 C3' 3.4768 no 1_455
H42 H28 2.6876 no 2_647
H42 H2' 3.5950 no 1_455
H42 H3' 2.6760 no 1_455
H44 C21 3.5776 no 2_747
H44 C22 3.5121 no 2_747
H44 H30 3.2451 no 2_747
H44 H16' 3.5993 no .
H45 C10' 3.3921 no .
H45 C11' 3.2367 no .
H45 C12' 3.3626 no .
H45 C17' 3.5886 no .
H45 C35' 3.4618 no 2_646
H45 H21 3.3108 no 2_747
H45 H11' 3.5672 no .
H45 H17' 3.0952 no .
H45 H35' 2.6361 no 2_646
H46 C4' 3.5786 no 1_455
H46 C12' 3.4292 no .
H46 C17' 3.5296 no .
H46 H3' 3.3901 no 1_455
H46 H4' 2.8220 no 1_455
H46 H12' 3.2051 no .
H46 H35' 3.0053 no 2_646
H47 C3' 3.5917 no 1_455
H47 H3' 2.7339 no 1_455
H50 H23 3.5982 no 2_747
H50 H39 3.4788 no 2_647
H51 I1 3.1062 no 2_747
H51 H24 3.0563 no 2_747
H51 H39 2.9894 no 2_647
H52 I1 3.4953 no 2_747
H52 C58 3.4545 no 1_655
H52 H32 2.9345 no 2_747
H52 H33 3.2528 no 2_747
H52 H57 3.4297 no 1_655
H52 H58 2.7738 no 1_655
H53 C29 3.1388 no 2_747
H53 C30 3.2958 no 2_747
H53 C40 3.5613 no 1_655
H53 H29 2.9863 no 2_747
H53 H30 3.2680 no 2_747
H53 H40 3.3303 no 1_655
H53 H41 3.4852 no 1_655
H53 H57 3.5271 no 1_655
H54 C16' 3.2721 no .
H54 H29 3.5602 no 2_747
H54 H40 2.8712 no 1_655
H54 H16' 2.3256 no .
H56 H4 3.0477 no 1_455
H56 H5 3.0375 no 1_455
H57 C4 3.3343 no 1_455
H57 C5 2.9197 no 1_455
H57 C32 3.3351 no 2_647
H57 C33 2.9405 no 2_647
H57 C34 3.4626 no 2_647
H57 H4 3.2224 no 1_455
H57 H5 2.4585 no 1_455
H57 H32 3.4869 no 2_647
H57 H33 2.8396 no 2_647
H57 H52 3.4297 no 1_455
H57 H53 3.5271 no 1_455
H58 C32 3.1047 no 2_647
H58 H32 2.7627 no 2_647
H58 H38 3.4867 no 2_647
H58 H52 2.7738 no 1_455
H59 I2 3.0953 no 2_647
H59 C22 3.5071 no 2_747
H59 C23 3.5294 no 2_747
H59 C26 3.2166 no 2_647
H59 C27 3.2107 no 2_647
H59 H22 2.8894 no 2_747
H59 H23 2.9251 no 2_747
H59 H26 3.0624 no 2_647
H59 H27 3.0917 no 2_647
H59 H38 3.3008 no 2_647
H60 C22 3.0095 no 2_747
H60 C23 3.0632 no 2_747
H60 H22 2.8208 no 2_747
H60 H23 2.9015 no 2_747
H60 H27 3.3832 no 2_647
H2' C41 3.3386 no 1_655
H2' H29 3.5772 no 2_747
H2' H41 2.7181 no 1_655
H2' H42 3.5950 no 1_655
H3' C42 3.3069 no 1_655
H3' C46 3.5547 no 1_655
H3' C47 3.2025 no 1_655
H3' H28 3.5057 no 2_747
H3' H36 3.1282 no 1_655
H3' H41 3.5489 no 1_655
H3' H42 2.6760 no 1_655
H3' H46 3.3901 no 1_655
H3' H47 2.7339 no 1_655
H3' H34' 3.4410 no 2_746
H4' I2' 3.1069 no 1_655
H4' C46 3.5490 no 1_655
H4' H46 2.8220 no 1_655
H4' H34' 3.2018 no 2_746
H4' H56' 3.2831 no 1_655
H4' H57' 3.4680 no 1_655
H5' C38' 3.5443 no 1_655
H5' C39' 3.2837 no 1_655
H5' C56' 3.2368 no 1_655
H5' C57' 3.0764 no 1_655
H5' H38' 3.4382 no 1_655
H5' H39' 3.0003 no 1_655
H5' H56' 2.7814 no 1_655
H5' H57' 2.4710 no 1_655
H6' H39' 3.4876 no 1_655
H8' C28 3.4537 no 2_747
H8' C29 3.1548 no 2_747
H8' C33' 3.5239 no 2_746
H8' H28 3.5021 no 2_747
H8' H29 2.9887 no 2_747
H8' H33' 2.7160 no 2_746
H8' H34' 3.3851 no 2_746
H9' C20 3.5159 no 2_747
H9' C29 3.5197 no 2_747
H9' C30 3.2776 no 2_747
H9' C33' 3.4223 no 2_746
H9' H14 2.8084 no 2_747
H9' H20 2.6918 no 2_747
H9' H30 3.4148 no 2_747
H9' H33' 2.5120 no 2_746
H10' C20 3.4640 no 2_747
H10' C21 3.4997 no 2_747
H10' C36' 3.4362 no 2_646
H10' C39' 3.3472 no 2_646
H10' C40' 3.0674 no 2_646
H10' C41' 3.0637 no 2_646
H10' C42' 3.3537 no 2_646
H10' H20 2.8128 no 2_747
H10' H21 2.8866 no 2_747
H10' H36' 2.5340 no 2_646
H10' H40' 3.4221 no 2_646
H10' H41' 3.4118 no 2_646
H11' C35' 2.8726 no 2_646
H11' C36' 2.8377 no 2_646
H11' H45 3.5672 no .
H11' H35' 2.4459 no 2_646
H11' H36' 2.3512 no 2_646
H12' H46 3.2051 no .
H14' C8 3.4434 no 2_757
H14' C9 3.3443 no 2_757
H14' C33 3.3608 no .
H14' C34 3.5385 no .
H14' H8 2.9949 no 2_757
H14' H9 2.7895 no 2_757
H14' H33 3.4547 no .
H15' I1 3.3024 no .
H15' C9 3.4906 no 2_757
H15' C31 3.3281 no .
H15' C32 2.7567 no .
H15' C33 3.2088 no .
H15' H9 2.5854 no 2_757
H15' H32 2.6190 no .
H15' H33 3.3728 no .
H15' H40 3.3641 no 1_655
H16' C40 3.4763 no 1_655
H16' C43 3.1467 no .
H16' C44 3.2102 no .
H16' C45 3.4766 no .
H16' C47 3.5302 no .
H16' C48 3.2911 no .
H16' C54 3.2201 no .
H16' H29 3.4565 no 2_747
H16' H40 2.7100 no 1_655
H16' H41 3.2583 no 1_655
H16' H44 3.5993 no .
H16' H54 2.3256 no .
H17' C29 3.4466 no 2_747
H17' C45 3.1186 no .
H17' C46 3.4339 no .
H17' H29 2.6340 no 2_747
H17' H41 3.3231 no 1_655
H17' H45 3.0952 no .
H20' C8 3.1202 no 2_757
H20' C9 2.8377 no 2_757
H20' C10 3.3117 no 2_757
H20' H8 3.3403 no 2_757
H20' H9 2.8853 no 2_757
H20' H17 2.9908 no 2_757
H21' C9 3.4681 no 2_757
H21' C10 2.9749 no 2_757
H21' C11 3.0067 no 2_757
H21' C12 3.5538 no 2_757
H21' C35 3.0859 no 1_655
H21' C36 3.5257 no 1_655
H21' C45' 3.5195 no 2_756
H21' H10 3.1590 no 2_757
H21' H11 3.2000 no 2_757
H21' H17 3.5569 no 2_757
H21' H35 2.3285 no 1_655
H21' H36 3.2050 no 1_655
H21' H44' 3.4221 no 2_756
H21' H45' 2.6867 no 2_756
H22' C35 3.3042 no 1_655
H22' C27' 3.4355 no 1_655
H22' C44' 3.5161 no 2_756
H22' H35 2.4656 no 1_655
H22' H26' 3.4967 no 1_655
H22' H27' 2.6655 no 1_655
H22' H44' 2.8308 no 2_756
H22' H45' 3.3911 no 2_756
H22' H60' 2.8262 no 2_756
H23' C50' 3.5004 no 2_756
H23' C60' 3.5638 no 2_756
H23' H38' 3.4439 no 1_655
H23' H39' 2.8380 no 1_655
H23' H50' 3.2244 no 2_756
H23' H59' 3.5892 no 2_756
H23' H60' 2.8754 no 2_756
H24' C51' 3.2565 no 2_756
H24' H39' 3.1023 no 1_655
H24' H51' 3.0405 no 2_756
H26' C34 3.5455 no .
H26' C35 3.3922 no .
H26' H34 3.5879 no .
H26' H35 3.3391 no .
H26' H22' 3.4967 no 1_455
H26' H59' 3.2953 no 2_656
H27' C34 3.1687 no .
H27' C35 3.0613 no .
H27' C22' 3.5473 no 1_455
H27' C44' 3.3658 no 2_656
H27' C45' 3.3718 no 2_656
H27' C60' 3.4184 no 2_656
H27' H34 2.7488 no .
H27' H35 2.5451 no .
H27' H22' 2.6655 no 1_455
H27' H44' 3.3343 no 2_656
H27' H45' 3.3059 no 2_656
H27' H59' 3.4851 no 2_656
H27' H60' 2.9958 no 2_656
H28' C41' 3.5370 no 2_656
H28' C42' 3.0822 no 2_656
H28' C43' 3.4197 no 2_656
H28' C44' 3.4819 no 2_656
H28' C45' 3.5867 no 2_656
H28' C48' 3.4881 no 2_656
H28' C60' 3.5833 no 2_656
H28' H2 3.3187 no 2_757
H28' H3 2.9818 no 2_757
H28' H41' 3.5343 no 2_656
H28' H42' 2.7244 no 2_656
H29' C16 3.1269 no 2_757
H29' C17 3.4992 no 2_757
H29' C40' 3.3868 no 2_656
H29' C41' 2.8425 no 2_656
H29' C42' 3.3697 no 2_656
H29' C53' 3.4197 no 2_756
H29' H2 3.3553 no 2_757
H29' H16 2.8880 no 2_757
H29' H17 3.5655 no 2_757
H29' H40' 3.5694 no 2_656
H29' H41' 2.6567 no 2_656
H29' H42' 3.5387 no 2_656
H29' H53' 2.7003 no 2_756
H30' C16 3.3520 no 2_757
H30' C17 3.5774 no 2_757
H30' C52' 3.2462 no 2_756
H30' C53' 2.9807 no 2_756
H30' H16 2.6838 no 2_757
H30' H17 3.1549 no 2_757
H30' H52' 3.3299 no 2_756
H30' H53' 2.8719 no 2_756
H32' C14 3.4390 no 1_554
H32' C15 3.2927 no 1_554
H32' H14 2.9449 no 1_554
H32' H15 2.6482 no 1_554
H33' C27 3.4407 no 1_554
H33' C28 3.5207 no 1_554
H33' C8' 3.1155 no 2_756
H33' C9' 3.0159 no 2_756
H33' H14 3.2494 no 1_554
H33' H8' 2.7160 no 2_756
H33' H9' 2.5120 no 2_756
H34' C27 3.3976 no 1_554
H34' C28 3.2259 no 1_554
H34' C3' 3.1783 no 2_756
H34' C4' 3.0461 no 2_756
H34' C5' 3.4877 no 2_756
H34' H27 3.1712 no 1_554
H34' H28 2.8594 no 1_554
H34' H3' 3.4410 no 2_756
H34' H4' 3.2018 no 2_756
H34' H8' 3.3851 no 2_756
H34' H57' 3.2266 no 2_656
H35' C45 3.1357 no 2_656
H35' C46 3.3257 no 2_656
H35' C11' 2.9098 no 2_656
H35' C12' 3.5605 no 2_656
H35' H21 3.4201 no 1_454
H35' H45 2.6361 no 2_656
H35' H46 3.0053 no 2_656
H35' H11' 2.4459 no 2_656
H35' H57' 3.4711 no 2_656
H36' C10' 3.0359 no 2_656
H36' C11' 2.9431 no 2_656
H36' H21 2.6943 no 1_454
H36' H10' 2.5340 no 2_656
H36' H11' 2.3512 no 2_656
H38' C59' 3.5287 no 2_656
H38' H5' 3.4382 no 1_455
H38' H23' 3.4439 no 1_455
H38' H59' 3.1531 no 2_656
H39' C5' 3.4137 no 1_455
H39' C23' 3.5488 no 1_455
H39' H5' 3.0003 no 1_455
H39' H6' 3.4876 no 1_455
H39' H23' 2.8380 no 1_455
H39' H24' 3.1023 no 1_455
H39' H50' 3.5257 no 2_656
H39' H51' 2.9347 no 2_656
H40' I1' 3.2203 no 1_455
H40' C14 3.5712 no 1_454
H40' C15 2.9400 no 1_454
H40' H14 3.5880 no 1_454
H40' H15 2.4773 no 1_454
H40' H10' 3.4221 no 2_656
H40' H29' 3.5694 no 2_646
H40' H51' 3.5386 no 2_656
H40' H53' 3.4833 no 1_455
H40' H54' 3.1525 no 1_455
H41' C13 3.4711 no 1_454
H41' C14 3.0213 no 1_454
H41' C15 2.8974 no 1_454
H41' C16 3.1976 no 1_454
H41' C20 3.2704 no 1_454
H41' C29' 3.4461 no 2_646
H41' H2 3.1524 no 1_454
H41' H14 3.3491 no 1_454
H41' H15 3.1872 no 1_454
H41' H16 3.5989 no 1_454
H41' H20 2.7958 no 1_454
H41' H10' 3.4118 no 2_656
H41' H28' 3.5343 no 2_646
H41' H29' 2.6567 no 2_646
H42' C21 3.3085 no 1_454
H42' C28' 3.5542 no 2_646
H42' H3 3.2661 no 1_454
H42' H21 2.9525 no 1_454
H42' H28' 2.7244 no 2_646
H42' H29' 3.5387 no 2_646
H44' C16 3.4686 no 1_554
H44' C21' 3.2222 no 2_746
H44' C22' 2.8636 no 2_746
H44' C23' 3.3674 no 2_746
H44' H16 2.9557 no 1_554
H44' H21' 3.4221 no 2_746
H44' H22' 2.8308 no 2_746
H44' H27' 3.3343 no 2_646
H45' C12 3.5504 no 1_554
H45' C16 3.4379 no 1_554
H45' C17 3.3301 no 1_554
H45' C21' 3.1534 no 2_746
H45' C22' 3.5359 no 2_746
H45' H12 3.3929 no 1_554
H45' H16 3.5006 no 1_554
H45' H17 3.2860 no 1_554
H45' H35 3.0880 no 2_646
H45' H21' 2.6867 no 2_746
H45' H22' 3.3911 no 2_746
H45' H27' 3.3059 no 2_646
H46' I2 3.5806 no 1_554
H46' C3 3.4548 no 1_454
H46' C4 3.5936 no 1_454
H46' H3 2.7389 no 1_454
H46' H4 3.0326 no 1_454
H46' H12 3.4576 no 1_554
H46' H26 3.4503 no 1_554
H47' H3 3.4953 no 1_454
H47' H21 3.3504 no 1_454
H47' H22 3.2058 no 1_454
H47' H26 3.4212 no 1_554
H50' H23' 3.2244 no 2_746
H50' H39' 3.5257 no 2_646
H51' I1' 3.3115 no 2_746
H51' C39' 3.4319 no 2_646
H51' H24' 3.0405 no 2_746
H51' H39' 2.9347 no 2_646
H51' H40' 3.5386 no 2_646
H52' I1' 3.4948 no 2_746
H52' C57' 3.5969 no 1_655
H52' C58' 3.3007 no 1_655
H52' H30' 3.3299 no 2_746
H52' H57' 3.2612 no 1_655
H52' H58' 2.6773 no 1_655
H53' C29' 3.1951 no 2_746
H53' C30' 3.2812 no 2_746
H53' H16 3.1503 no 1_554
H53' H29' 2.7003 no 2_746
H53' H30' 2.8719 no 2_746
H53' H40' 3.4833 no 1_655
H53' H57' 3.5624 no 1_655
H54' C15 3.1213 no 1_554
H54' C16 3.1111 no 1_554
H54' H15 2.5181 no 1_554
H54' H16 2.4907 no 1_554
H54' H40' 3.1525 no 1_655
H56' C5' 3.5283 no 1_455
H56' H4' 3.2831 no 1_455
H56' H5' 2.7814 no 1_455
H57' C4' 3.5022 no 1_455
H57' C5' 2.9368 no 1_455
H57' C33' 3.5370 no 2_646
H57' C34' 3.0852 no 2_646
H57' C35' 3.2209 no 2_646
H57' H4' 3.4680 no 1_455
H57' H5' 2.4710 no 1_455
H57' H34' 3.2266 no 2_646
H57' H35' 3.4711 no 2_646
H57' H52' 3.2612 no 1_455
H57' H53' 3.5624 no 1_455
H58' C31' 3.3968 no 2_646
H58' C32' 3.4752 no 2_646
H58' C52' 3.5941 no 1_455
H58' H52' 2.6773 no 1_455
H59' I2' 3.0002 no 2_646
H59' C25' 3.5705 no 2_646
H59' C26' 3.1362 no 2_646
H59' C27' 3.2569 no 2_646
H59' H23' 3.5892 no 2_746
H59' H26' 3.2953 no 2_646
H59' H27' 3.4851 no 2_646
H59' H38' 3.1531 no 2_646
H60' C22' 3.2242 no 2_746
H60' C23' 3.2455 no 2_746
H60' C27' 3.2885 no 2_646
H60' H22' 2.8262 no 2_746
H60' H23' 2.8754 no 2_746
H60' H27' 2.9958 no 2_646

loop_
_geom_torsion_atom_site_label_1
_geom_torsion_atom_site_label_2
_geom_torsion_atom_site_label_3
_geom_torsion_atom_site_label_4
_geom_torsion
_geom_torsion_publ_flag
Cu1 I1 Cu2 I2 22.45(4) no
Cu1 I1 Cu2 P3 152.08(6) no
Cu1 I1 Cu2 P4 -114.03(5) no
Cu2 I1 Cu1 I2 -22.33(4) no
Cu2 I1 Cu1 P1 107.46(6) no
Cu2 I1 Cu1 P2 -148.91(6) no
Cu1 I2 Cu2 I1 -21.98(4) no
Cu1 I2 Cu2 P3 -147.04(6) no
Cu1 I2 Cu2 P4 104.51(6) no
Cu2 I2 Cu1 I1 22.76(4) no
Cu2 I2 Cu1 P1 -110.81(6) no
Cu2 I2 Cu1 P2 156.14(6) no
Cu1' I1' Cu2' I2' 21.72(4) no
Cu1' I1' Cu2' P3' 153.40(5) no
Cu1' I1' Cu2' P4' -112.10(5) no
Cu2' I1' Cu1' I2' -21.96(4) no
Cu2' I1' Cu1' P1' 112.20(6) no
Cu2' I1' Cu1' P2' -142.34(6) no
Cu1' I2' Cu2' I1' -21.10(3) no
Cu1' I2' Cu2' P3' -142.72(6) no
Cu1' I2' Cu2' P4' 108.03(5) no
Cu2' I2' Cu1' I1' 22.49(4) no
Cu2' I2' Cu1' P1' -117.77(5) no
Cu2' I2' Cu1' P2' 150.86(5) no
I1 Cu1 P1 C1 44.17(15) no
I1 Cu1 P1 C7 -88.58(17) no
I1 Cu1 P1 C18 154.02(8) no
I1 Cu1 P2 C13 -155.04(8) no
I1 Cu1 P2 C19 -44.25(16) no
I1 Cu1 P2 C25 90.28(17) no
I2 Cu1 P1 C1 174.42(9) no
I2 Cu1 P1 C7 41.66(19) no
I2 Cu1 P1 C18 -75.74(11) no
I2 Cu1 P2 C13 76.33(11) no
I2 Cu1 P2 C19 -172.87(11) no
I2 Cu1 P2 C25 -38.34(18) no
P1 Cu1 P2 C13 -34.26(12) no
P1 Cu1 P2 C19 76.53(14) no
P1 Cu1 P2 C25 -148.94(17) no
P2 Cu1 P1 C1 -78.49(14) no
P2 Cu1 P1 C7 148.76(18) no
P2 Cu1 P1 C18 31.36(12) no
I1 Cu2 P3 C31 -38.41(17) no
I1 Cu2 P3 C37 -166.34(10) no
I1 Cu2 P3 C48 80.17(11) no
I1 Cu2 P4 C43 -83.54(10) no
I1 Cu2 P4 C49 32.04(17) no
I1 Cu2 P4 C55 164.79(11) no
I2 Cu2 P3 C31 87.55(16) no
I2 Cu2 P3 C37 -40.38(15) no
I2 Cu2 P3 C48 -153.87(8) no
I2 Cu2 P4 C43 147.77(8) no
I2 Cu2 P4 C49 -96.65(16) no
I2 Cu2 P4 C55 36.10(17) no
P3 Cu2 P4 C43 25.52(12) no
P3 Cu2 P4 C49 141.10(16) no
P3 Cu2 P4 C55 -86.16(14) no
P4 Cu2 P3 C31 -144.07(16) no
P4 Cu2 P3 C37 87.99(14) no
P4 Cu2 P3 C48 -25.50(12) no
I1' Cu1' P1' C1' 43.05(15) no
I1' Cu1' P1' C7' -88.99(17) no
I1' Cu1' P1' C18' 153.74(7) no
I1' Cu1' P2' C13' -159.05(8) no
I1' Cu1' P2' C19' -50.41(14) no
I1' Cu1' P2' C25' 82.60(17) no
I2' Cu1' P1' C1' 178.70(10) no
I2' Cu1' P1' C7' 46.66(18) no
I2' Cu1' P1' C18' -70.61(10) no
I2' Cu1' P2' C13' 75.61(11) no
I2' Cu1' P2' C19' -175.75(10) no
I2' Cu1' P2' C25' -42.74(17) no
P1' Cu1' P2' C13' -33.38(12) no
P1' Cu1' P2' C19' 75.27(14) no
P1' Cu1' P2' C25' -151.73(17) no
P2' Cu1' P1' C1' -78.33(14) no
P2' Cu1' P1' C7' 149.63(17) no
P2' Cu1' P1' C18' 32.36(12) no
I1' Cu2' P3' C31' -28.93(17) no
I1' Cu2' P3' C37' -160.00(10) no
I1' Cu2' P3' C48' 86.78(10) no
I1' Cu2' P4' C43' -81.96(11) no
I1' Cu2' P4' C49' 33.12(16) no
I1' Cu2' P4' C55' 163.87(10) no
I2' Cu2' P3' C31' 95.74(16) no
I2' Cu2' P3' C37' -35.33(15) no
I2' Cu2' P3' C48' -148.55(8) no
I2' Cu2' P4' C43' 148.93(8) no
I2' Cu2' P4' C49' -95.99(15) no
I2' Cu2' P4' C55' 34.77(16) no
P3' Cu2' P4' C43' 22.48(12) no
P3' Cu2' P4' C49' 137.57(15) no
P3' Cu2' P4' C55' -91.68(14) no
P4' Cu2' P3' C31' -139.70(16) no
P4' Cu2' P3' C37' 89.23(13) no
P4' Cu2' P3' C48' -23.99(12) no
Cu1 P1 C1 C2 116.7(6) no
Cu1 P1 C1 C6 -55.5(7) no
Cu1 P1 C7 C8 143.9(6) no
Cu1 P1 C7 C12 -33.9(9) no
Cu1 P1 C18 C13 -21.3(7) no
Cu1 P1 C18 C17 155.8(6) no
C1 P1 C7 C8 8.8(10) no
C1 P1 C7 C12 -169.1(7) no
C7 P1 C1 C2 -102.1(7) no
C7 P1 C1 C6 85.7(7) no
C1 P1 C18 C13 95.9(7) no
C1 P1 C18 C17 -87.0(7) no
C18 P1 C1 C2 8.0(8) no
C18 P1 C1 C6 -164.2(6) no
C7 P1 C18 C13 -152.7(6) no
C7 P1 C18 C17 24.4(8) no
C18 P1 C7 C8 -100.3(8) no
C18 P1 C7 C12 81.9(8) no
Cu1 P2 C13 C14 -151.6(5) no
Cu1 P2 C13 C18 31.5(6) no
Cu1 P2 C19 C20 -158.8(5) no
Cu1 P2 C19 C24 19.4(7) no
Cu1 P2 C25 C26 54.7(9) no
Cu1 P2 C25 C30 -117.7(6) no
C13 P2 C19 C20 -49.1(7) no
C13 P2 C19 C24 129.1(6) no
C19 P2 C13 C14 86.4(7) no
C19 P2 C13 C18 -90.6(6) no
C13 P2 C25 C26 -58.6(8) no
C13 P2 C25 C30 128.9(7) no
C25 P2 C13 C14 -22.2(7) no
C25 P2 C13 C18 160.8(6) no
C19 P2 C25 C26 -165.9(7) no
C19 P2 C25 C30 21.6(9) no
C25 P2 C19 C20 58.8(8) no
C25 P2 C19 C24 -123.1(6) no
Cu2 P3 C31 C32 9.7(9) no
Cu2 P3 C31 C36 -170.2(5) no
Cu2 P3 C37 C38 57.0(7) no
Cu2 P3 C37 C42 -125.3(6) no
Cu2 P3 C48 C43 20.3(7) no
Cu2 P3 C48 C47 -160.9(6) no
C31 P3 C37 C38 -81.3(7) no
C31 P3 C37 C42 96.3(8) no
C37 P3 C31 C32 142.3(7) no
C37 P3 C31 C36 -37.6(9) no
C31 P3 C48 C43 152.0(6) no
C31 P3 C48 C47 -29.2(8) no
C48 P3 C31 C32 -107.8(7) no
C48 P3 C31 C36 72.3(8) no
C37 P3 C48 C43 -99.8(7) no
C37 P3 C48 C47 79.0(8) no
C48 P3 C37 C38 169.0(6) no
C48 P3 C37 C42 -13.4(8) no
Cu2 P4 C43 C44 158.0(6) no
Cu2 P4 C43 C48 -20.8(7) no
Cu2 P4 C49 C50 115.4(6) no
Cu2 P4 C49 C54 -57.5(8) no
Cu2 P4 C55 C56 -15.8(8) no
Cu2 P4 C55 C60 163.5(5) no
C43 P4 C49 C50 -129.7(7) no
C43 P4 C49 C54 57.4(7) no
C49 P4 C43 C44 29.0(8) no
C49 P4 C43 C48 -149.7(6) no
C43 P4 C55 C56 -127.5(7) no
C43 P4 C55 C60 51.8(7) no
C55 P4 C43 C44 -78.4(7) no
C55 P4 C43 C48 102.8(7) no
C49 P4 C55 C56 124.9(7) no
C49 P4 C55 C60 -55.8(8) no
C55 P4 C49 C50 -23.2(8) no
C55 P4 C49 C54 163.9(6) no
Cu1' P1' C1' C2' 120.2(6) no
Cu1' P1' C1' C6' -56.1(6) no
Cu1' P1' C7' C8' 161.1(6) no
Cu1' P1' C7' C12' -17.0(9) no
Cu1' P1' C18' C13' -24.8(6) no
Cu1' P1' C18' C17' 156.2(5) no
C1' P1' C7' C8' 24.5(9) no
C1' P1' C7' C12' -153.6(7) no
C7' P1' C1' C2' -98.2(7) no
C7' P1' C1' C6' 85.5(7) no
C1' P1' C18' C13' 95.4(6) no
C1' P1' C18' C17' -83.6(7) no
C18' P1' C1' C2' 10.8(8) no
C18' P1' C1' C6' -165.5(6) no
C7' P1' C18' C13' -156.4(6) no
C7' P1' C18' C17' 24.6(7) no
C18' P1' C7' C8' -83.3(8) no
C18' P1' C7' C12' 98.6(7) no
Cu1' P2' C13' C14' -154.0(6) no
Cu1' P2' C13' C18' 28.1(6) no
Cu1' P2' C19' C20' -156.7(5) no
Cu1' P2' C19' C24' 17.1(7) no
Cu1' P2' C25' C26' 66.5(8) no
Cu1' P2' C25' C30' -104.0(6) no
C13' P2' C19' C20' -48.6(7) no
C13' P2' C19' C24' 125.3(6) no
C19' P2' C13' C14' 86.7(7) no
C19' P2' C13' C18' -91.2(6) no
C13' P2' C25' C26' -49.3(8) no
C13' P2' C25' C30' 140.2(7) no
C25' P2' C13' C14' -23.0(8) no
C25' P2' C13' C18' 159.1(6) no
C19' P2' C25' C26' -156.5(7) no
C19' P2' C25' C30' 32.9(8) no
C25' P2' C19' C20' 61.9(7) no
C25' P2' C19' C24' -124.2(6) no
Cu2' P3' C31' C32' 47.5(9) no
Cu2' P3' C31' C36' -125.6(6) no
Cu2' P3' C37' C38' 38.4(7) no
Cu2' P3' C37' C42' -140.9(5) no
Cu2' P3' C48' C43' 21.1(7) no
Cu2' P3' C48' C47' -160.2(6) no
C31' P3' C37' C38' -101.6(7) no
C31' P3' C37' C42' 79.0(7) no
C37' P3' C31' C32' -176.7(7) no
C37' P3' C31' C36' 10.3(9) no
C31' P3' C48' C43' 151.2(6) no
C31' P3' C48' C47' -30.1(8) no
C48' P3' C31' C32' -68.2(8) no
C48' P3' C31' C36' 118.8(7) no
C37' P3' C48' C43' -100.6(7) no
C37' P3' C48' C47' 78.1(8) no
C48' P3' C37' C38' 150.8(6) no
C48' P3' C37' C42' -28.5(8) no
Cu2' P4' C43' C44' 161.4(5) no
Cu2' P4' C43' C48' -16.3(6) no
Cu2' P4' C49' C50' 124.6(6) no
Cu2' P4' C49' C54' -48.4(7) no
Cu2' P4' C55' C56' -11.4(7) no
Cu2' P4' C55' C60' 168.1(5) no
C43' P4' C49' C50' -121.7(7) no
C43' P4' C49' C54' 65.4(7) no
C49' P4' C43' C44' 35.6(7) no
C49' P4' C43' C48' -142.1(6) no
C43' P4' C55' C56' -124.5(6) no
C43' P4' C55' C60' 55.0(7) no
C55' P4' C43' C44' -73.6(7) no
C55' P4' C43' C48' 108.7(6) no
C49' P4' C55' C56' 126.0(6) no
C49' P4' C55' C60' -54.5(7) no
C55' P4' C49' C50' -12.6(8) no
C55' P4' C49' C54' 174.4(6) no
P1 C1 C2 C3 -170.5(6) no
P1 C1 C6 C5 171.8(6) no
C2 C1 C6 C5 -0.6(14) no
C6 C1 C2 C3 1.3(14) no
C1 C2 C3 C4 -2.0(14) no
C2 C3 C4 C5 1.9(15) no
C3 C4 C5 C6 -1.1(16) no
C4 C5 C6 C1 0.4(16) no
P1 C7 C8 C9 -177.7(7) no
P1 C7 C12 C11 178.4(7) no
C8 C7 C12 C11 0.4(16) no
C12 C7 C8 C9 0.1(16) no
C7 C8 C9 C10 -0.3(17) no
C8 C9 C10 C11 -0.1(18) no
C9 C10 C11 C12 0.6(17) no
C10 C11 C12 C7 -0.8(18) no
P2 C13 C14 C15 -176.5(5) no
P2 C13 C18 P1 -7.0(10) no
P2 C13 C18 C17 175.9(5) no
C14 C13 C18 P1 175.9(7) no
C14 C13 C18 C17 -1.3(12) no
C18 C13 C14 C15 0.4(12) no
C13 C14 C15 C16 2.0(13) no
C14 C15 C16 C17 -3.5(14) no
C15 C16 C17 C18 2.7(14) no
C16 C17 C18 P1 -177.3(7) no
C16 C17 C18 C13 -0.2(14) no
P2 C19 C20 C21 178.5(6) no
P2 C19 C24 C23 -177.6(6) no
C20 C19 C24 C23 0.6(14) no
C24 C19 C20 C21 0.4(14) no
C19 C20 C21 C22 -1.7(16) no
C20 C21 C22 C23 1.9(16) no
C21 C22 C23 C24 -1.0(16) no
C22 C23 C24 C19 -0.3(15) no
P2 C25 C26 C27 -174.4(7) no
P2 C25 C30 C29 172.8(7) no
C26 C25 C30 C29 0.2(17) no
C30 C25 C26 C27 -1.6(16) no
C25 C26 C27 C28 2.1(18) no
C26 C27 C28 C29 -1.2(18) no
C27 C28 C29 C30 -0(2) no
C28 C29 C30 C25 1(2) no
P3 C31 C32 C33 177.8(7) no
P3 C31 C36 C35 -177.7(7) no
C32 C31 C36 C35 2.4(15) no
C36 C31 C32 C33 -2.2(15) no
C31 C32 C33 C34 0.6(16) no
C32 C33 C34 C35 0.8(17) no
C33 C34 C35 C36 -0.6(17) no
C34 C35 C36 C31 -1.1(16) no
P3 C37 C38 C39 179.4(6) no
P3 C37 C42 C41 -178.0(8) no
C38 C37 C42 C41 -0.3(17) no
C42 C37 C38 C39 1.6(15) no
C37 C38 C39 C40 -1.4(15) no
C38 C39 C40 C41 -0.1(17) no
C39 C40 C41 C42 1(2) no
C40 C41 C42 C37 -1(2) no
P4 C43 C44 C45 178.4(6) no
P4 C43 C48 P3 0.3(11) no
P4 C43 C48 C47 -178.5(6) no
C44 C43 C48 P3 -178.5(7) no
C44 C43 C48 C47 2.7(13) no
C48 C43 C44 C45 -2.9(13) no
C43 C44 C45 C46 1.5(14) no
C44 C45 C46 C47 -0.1(15) no
C45 C46 C47 C48 -0.0(15) no
C46 C47 C48 P3 179.9(8) no
C46 C47 C48 C43 -1.3(14) no
P4 C49 C50 C51 -175.9(6) no
P4 C49 C54 C53 175.6(6) no
C50 C49 C54 C53 2.5(14) no
C54 C49 C50 C51 -3.0(14) no
C49 C50 C51 C52 0.8(16) no
C50 C51 C52 C53 2.0(17) no
C51 C52 C53 C54 -2.6(17) no
C52 C53 C54 C49 0.3(16) no
P4 C55 C56 C57 -179.6(6) no
P4 C55 C60 C59 178.0(7) no
C56 C55 C60 C59 -2.7(15) no
C60 C55 C56 C57 1.1(15) no
C55 C56 C57 C58 2.0(18) no
C56 C57 C58 C59 -3.5(18) no
C57 C58 C59 C60 1.8(17) no
C58 C59 C60 C55 1.3(17) no
P1' C1' C2' C3' -176.8(6) no
P1' C1' C6' C5' 176.9(6) no
C2' C1' C6' C5' 0.5(14) no
C6' C1' C2' C3' -0.6(14) no
C1' C2' C3' C4' -0.7(16) no
C2' C3' C4' C5' 2.2(17) no
C3' C4' C5' C6' -2.3(16) no
C4' C5' C6' C1' 1.0(15) no
P1' C7' C8' C9' -178.4(7) no
P1' C7' C12' C11' 178.6(7) no
C8' C7' C12' C11' 0.4(16) no
C12' C7' C8' C9' -0.3(17) no
C7' C8' C9' C10' -0.5(18) no
C8' C9' C10' C11' 1.3(19) no
C9' C10' C11' C12' -1.3(18) no
C10' C11' C12' C7' 0.4(17) no
P2' C13' C14' C15' -176.7(6) no
P2' C13' C18' P1' -2.4(10) no
P2' C13' C18' C17' 176.7(5) no
C14' C13' C18' P1' 179.6(7) no
C14' C13' C18' C17' -1.3(12) no
C18' C13' C14' C15' 1.2(13) no
C13' C14' C15' C16' -0.3(14) no
C14' C15' C16' C17' -0.5(14) no
C15' C16' C17' C18' 0.4(14) no
C16' C17' C18' P1' 179.6(7) no
C16' C17' C18' C13' 0.6(13) no
P2' C19' C20' C21' 173.1(6) no
P2' C19' C24' C23' -172.9(6) no
C20' C19' C24' C23' 1.1(13) no
C24' C19' C20' C21' -0.7(13) no
C19' C20' C21' C22' 0.0(15) no
C20' C21' C22' C23' 0.2(15) no
C21' C22' C23' C24' 0.1(15) no
C22' C23' C24' C19' -0.8(14) no
P2' C25' C26' C27' -170.6(6) no
P2' C25' C30' C29' 170.6(6) no
C26' C25' C30' C29' -0.2(15) no
C30' C25' C26' C27' 0.0(14) no
C25' C26' C27' C28' 0.0(15) no
C26' C27' C28' C29' 0.1(15) no
C27' C28' C29' C30' -0.3(15) no
C28' C29' C30' C25' 0.4(16) no
P3' C31' C32' C33' -172.2(7) no
P3' C31' C36' C35' 173.1(7) no
C32' C31' C36' C35' -0.1(15) no
C36' C31' C32' C33' 1.3(15) no
C31' C32' C33' C34' -0.8(18) no
C32' C33' C34' C35' -1.0(18) no
C33' C34' C35' C36' 2.1(18) no
C34' C35' C36' C31' -1.6(17) no
P3' C37' C38' C39' 179.6(6) no
P3' C37' C42' C41' 179.7(6) no
C38' C37' C42' C41' 0.4(13) no
C42' C37' C38' C39' -1.1(14) no
C37' C38' C39' C40' 1.5(16) no
C38' C39' C40' C41' -1.1(15) no
C39' C40' C41' C42' 0.5(14) no
C40' C41' C42' C37' -0.1(13) no
P4' C43' C44' C45' -179.5(6) no
P4' C43' C48' P3' -3.2(11) no
P4' C43' C48' C47' 178.1(6) no
C44' C43' C48' P3' 179.0(7) no
C44' C43' C48' C47' 0.2(13) no
C48' C43' C44' C45' -1.8(13) no
C43' C44' C45' C46' 3.0(14) no
C44' C45' C46' C47' -2.7(14) no
C45' C46' C47' C48' 1.1(14) no
C46' C47' C48' P3' -178.6(7) no
C46' C47' C48' C43' 0.0(14) no
P4' C49' C50' C51' -171.6(6) no
P4' C49' C54' C53' 173.8(6) no
C50' C49' C54' C53' 0.4(14) no
C54' C49' C50' C51' 1.3(14) no
C49' C50' C51' C52' -2.2(16) no
C50' C51' C52' C53' 1.3(17) no
C51' C52' C53' C54' 0.5(17) no
C52' C53' C54' C49' -1.3(16) no
P4' C55' C56' C57' -178.4(6) no
P4' C55' C60' C59' 178.7(6) no
C56' C55' C60' C59' -1.8(14) no
C60' C55' C56' C57' 2.1(14) no
C55' C56' C57' C58' -0.8(16) no
C56' C57' C58' C59' -0.9(17) no
C57' C58' C59' C60' 1.3(16) no
C58' C59' C60' C55' 0.1(15) no
